data_1544631
loop_
_publ_author_name
'Jansze, Suzanne M.'
'Wise, Matthew D.'
'Vologzhanina, Anna V.'
'Scopelliti, Rosario'
'Severin, Kay'

_publ_section_title
;
 PdII2L4-type coordination cages up to three nanometers in size
;
_journal_issue 3
_journal_name_full 'Chem. Sci.'
_journal_page_first 1901
_journal_paper_doi 10.1039/C6SC04732G
_journal_volume 8
_journal_year 2017
_chemical_formula_moiety 'C208 H240 B16 Fe8 N56 O48 Pd2, 9(C2 H3 N), 4(B F4)'
_chemical_formula_sum 'C226 H267 B20 F16 Fe8 N65 O48 Pd2'
_chemical_formula_weight 5841.83
_chemical_name_systematic
;
 ?
;
_space_group_crystal_system triclinic
_space_group_IT_number 2
_space_group_name_Hall '-P 1'
_space_group_name_H-M_alt 'P -1'
_symmetry_space_group_name_Hall '-P 1'
_symmetry_space_group_name_H-M 'P -1'
_atom_sites_solution_hydrogens mixed
_audit_creation_date 2016-08-17
_audit_creation_method
;
Olex2 1.2
(compiled 2016.02.19 svn.r3266 for OlexSys, GUI svn.r5155)
;
_audit_update_record
;
2016-10-21 deposited with the CCDC.
2016-11-09 downloaded from the CCDC.
;
_cell_angle_alpha 63.610(5)
_cell_angle_beta 76.958(5)
_cell_angle_gamma 85.618(5)
_cell_formula_units_Z 1
_cell_length_a 20.2193(12)
_cell_length_b 20.6255(11)
_cell_length_c 21.5175(12)
_cell_measurement_reflns_used 12370
_cell_measurement_temperature 140.0(1)
_cell_measurement_theta_max 61.9100
_cell_measurement_theta_min 4.2600
_cell_volume 7828.1(9)
_computing_cell_refinement 'CrysAlisPro 1.171.38.41 (Rigaku OD, 2015)'
_computing_data_collection 'CrysAlisPro 1.171.38.41 (Rigaku OD, 2015)'
_computing_data_reduction 'CrysAlisPro 1.171.38.41 (Rigaku OD, 2015)'
_computing_molecular_graphics 'Olex2 (Dolomanov et al., 2009)'
_computing_publication_material 'Olex2 (Dolomanov et al., 2009)'
_computing_structure_refinement 'SHELXL-2014 (Sheldrick, 2015a)'
_computing_structure_solution 'SHELXT (Sheldrick, 2015b)'
_diffrn_ambient_environment N~2~
_diffrn_ambient_temperature 140.00(10)
_diffrn_detector 'CCD plate'
_diffrn_detector_type Atlas
_diffrn_measured_fraction_theta_full 0.899
_diffrn_measured_fraction_theta_max 0.972
_diffrn_measurement_device 'four-circle diffractometer'
_diffrn_measurement_device_type 'SuperNova, Dual, Cu at zero, Atlas'
_diffrn_radiation_monochromator mirror
_diffrn_radiation_probe x-ray
_diffrn_radiation_type 'Cu K\a'
_diffrn_radiation_wavelength 1.54184
_diffrn_reflns_av_R_equivalents 0.0506
_diffrn_reflns_av_unetI/netI 0.0724
_diffrn_reflns_Laue_measured_fraction_full 0.899
_diffrn_reflns_Laue_measured_fraction_max 0.972
_diffrn_reflns_limit_h_max 23
_diffrn_reflns_limit_h_min -20
_diffrn_reflns_limit_k_max 23
_diffrn_reflns_limit_k_min -22
_diffrn_reflns_limit_l_max 24
_diffrn_reflns_limit_l_min -24
_diffrn_reflns_number 46789
_diffrn_reflns_point_group_measured_fraction_full 0.899
_diffrn_reflns_point_group_measured_fraction_max 0.972
_diffrn_reflns_theta_full 65.000
_diffrn_reflns_theta_max 62.048
_diffrn_reflns_theta_min 3.235
_diffrn_source_type 'SuperNova (Cu) X-ray Source'
_exptl_absorpt_coefficient_mu 4.465
_exptl_absorpt_correction_T_max 0.736
_exptl_absorpt_correction_T_min 0.294
_exptl_absorpt_correction_type gaussian
_exptl_absorpt_process_details
;
CrysAlisPro 1.171.38.41 (Rigaku Oxford Diffraction, 2015)
Numerical absorption correction based on gaussian integration over
            a multifaceted crystal model
Empirical absorption correction using spherical harmonics,
 implemented in SCALE3 ABSPACK scaling algorithm.
;
_exptl_crystal_colour violet
_exptl_crystal_colour_primary violet
_exptl_crystal_density_diffrn 1.239
_exptl_crystal_description needle
_exptl_crystal_F_000 3006
_exptl_crystal_recrystallization_method 'Re-crystallisation from solvent: MeCN/DMSO/diethyl ether '
_exptl_crystal_size_max 0.366
_exptl_crystal_size_mid 0.127
_exptl_crystal_size_min 0.068
_refine_diff_density_max 1.911
_refine_diff_density_min -2.209
_refine_diff_density_rms 0.115
_refine_ls_extinction_method none
_refine_ls_goodness_of_fit_ref 0.999
_refine_ls_hydrogen_treatment mixed
_refine_ls_matrix_type full
_refine_ls_number_parameters 1683
_refine_ls_number_reflns 23977
_refine_ls_number_restraints 89
_refine_ls_restrained_S_all 1.000
_refine_ls_R_factor_all 0.1212
_refine_ls_R_factor_gt 0.0958
_refine_ls_shift/su_max 0.005
_refine_ls_shift/su_mean 0.000
_refine_ls_structure_factor_coef Fsqd
_refine_ls_weighting_details 'w=1/[\s^2^(Fo^2^)+(0.0300P)^2^+80.0000P] where P=(Fo^2^+2Fc^2^)/3'
_refine_ls_weighting_scheme calc
_refine_ls_wR_factor_gt 0.2057
_refine_ls_wR_factor_ref 0.2220
_reflns_Friedel_coverage 0.000
_reflns_number_gt 17759
_reflns_number_total 23977
_reflns_threshold_expression 'I > 2\s(I)'
_cod_data_source_file c6sc04732g2.cif
_cod_data_source_block 1
_cod_depositor_comments 'Adding full bibliography for 1544629--1544635.cif.'
_cod_original_cell_volume 7828.1(8)
_cod_database_code 1544631
_shelxl_version_number 2014-3
_shelx_space_group_comment
;
The symmetry employed for this shelxl refinement is uniquely defined
by the following loop, which should always be used as a source of
symmetry information in preference to the above space-group names.
They are only intended as comments.
;
_olex2_refinement_description
;
1. Others
 Fixed Sof: H44C(0.5) H44D(0.5) H44A(0.5) H44B(0.5) C45(0.5) H45A(0.5)
 H45B(0.5) C46(0.5) H46A(0.5) H46B(0.5) H47C(0.5) H47D(0.5) H47A(0.5) H47B(0.5)
 C45A(0.5) H45C(0.5) H45D(0.5) C46A(0.5) H46C(0.5) H46D(0.5) C17S(0.5) N9S(0.5)
 C18S(0.5) H18C(0.5) H18D(0.5) H18E(0.5) F1(0.5) F2(0.5) B9A(0.5) B9B(0.5)
 B10(0.5) F6(0.5) F7(0.5) F8(0.5) F9(0.5) N2S(0.5) C3S(0.5) C4S(0.5) H4SA(0.5)
 H4SB(0.5) H4SC(0.5) C7S(0.5) N4S(0.5) C5S(0.5) C6S(0.5) H6SA(0.5) H6SB(0.5)
 H6SC(0.5) N3S(0.5) C8S(0.5) H8SA(0.5) H8SB(0.5) H8SC(0.5) N7S(0.5) C13S(0.5)
 C14S(0.5) H14A(0.5) H14B(0.5) H14C(0.5) C12S(0.25) H12C(0.25) H12D(0.25)
 H12E(0.25) C11S(0.25) N6S(0.25) B11(0.5) F10(0.5) F11(0.5) F12(0.5) F13(0.5)
 C9S(0.5) C10S(0.5) H10C(0.5) H10D(0.5) H10E(0.5) C15S(0.25) N5S(0.5) N8S(0.25)
 C16S(0.25) H16C(0.25) H16D(0.25) H16E(0.25)
 Fixed Uiso: H3A(0.074) H3B(0.074) H4A(0.093) H4B(0.093) H5A(0.1) H5B(0.1)
 H6A(0.072) H6B(0.072) H9A(0.06) H9B(0.06) H10A(0.086) H10B(0.086) H11A(0.095)
 H11B(0.095) H12A(0.057) H12B(0.057) H15A(0.069) H15B(0.069) H16A(0.089)
 H16B(0.089) H17A(0.099) H17B(0.099) H18A(0.072) H18B(0.072) H19(0.051)
 H21(0.061) H22(0.064) H23(0.054) H25(0.061) H27(0.066) H28(0.071) H29(0.065)
 H32A(0.073) H32B(0.073) H33A(0.085) H33B(0.085) H34A(0.093) H34B(0.093)
 H35A(0.072) H35B(0.072) H38A(0.084) H38B(0.084) H39A(0.084) H39B(0.084)
 H40A(0.084) H40B(0.084) H41A(0.084) H41B(0.084) H44C(0.074) H44D(0.074)
 H44A(0.074) H44B(0.074) H45A(0.076) H45B(0.076) H46A(0.076) H46B(0.076)
 H47C(0.073) H47D(0.073) H47A(0.073) H47B(0.073) H48(0.055) H50(0.063)
 H51(0.072) H52(0.064) H55A(0.062) H55B(0.062) H56A(0.084) H56B(0.084)
 H57A(0.094) H57B(0.094) H58A(0.061) H58B(0.061) H61A(0.099) H61B(0.099)
 H62A(0.099) H62B(0.099) H63A(0.099) H63B(0.099) H64A(0.099) H64B(0.099)
 H67A(0.099) H67B(0.099) H68A(0.099) H68B(0.099) H69A(0.099) H69B(0.099)
 H70A(0.099) H70B(0.099) H71(0.054) H73(0.088) H74(0.103) H75(0.078) H77(0.051)
 H79(0.056) H80(0.062) H81(0.055) H84A(0.06) H84B(0.06) H85A(0.124) H85B(0.124)
 H86A(0.095) H86B(0.095) H87A(0.056) H87B(0.056) H90A(0.064) H90B(0.064)
 H91A(0.079) H91B(0.079) H92A(0.084) H92B(0.084) H93A(0.059) H93B(0.059)
 H96A(0.07) H96B(0.07) H97A(0.096) H97B(0.096) H98A(0.122) H98B(0.122)
 H99A(0.069) H99B(0.069) H100(0.053) H102(0.055) H103(0.06) H104(0.054)
 H45C(0.076) H45D(0.076) H46C(0.076) H46D(0.076) H2SA(0.182) H2SB(0.182)
 H2SC(0.182) H18C(0.124) H18D(0.124) H18E(0.124) F1(0.12) H4SA(0.102)
 H4SB(0.102) H4SC(0.102) H6SA(0.163) H6SB(0.163) H6SC(0.163) H8SA(0.123)
 H8SB(0.123) H8SC(0.123) H14A(0.14) H14B(0.14) H14C(0.14) H12C(0.097)
 H12D(0.097) H12E(0.097) B11(0.12) F10(0.12) F11(0.12) F12(0.12) F13(0.12)
 H10C(0.128) H10D(0.128) H10E(0.128) H16C(0.084) H16D(0.084) H16E(0.084)
 Fixed X: H3A(-0.0834) H3B(-0.1427) H4A(-0.1478) H4B(-0.067) H5A(-0.1154) H5B(-
 0.1476) H6A(-0.0501) H6B(-0.006) H9A(-0.0619) H9B(-0.1262) H10A(-0.1204) H10B(-
 0.1324) H11A(-0.0539) H11B(-0.0071) H12A(0.0449) H12B(-0.0254) H15A(0.2637)
 H15B(0.2673) H16A(0.2885) H16B(0.338) H17A(0.2889) H17B(0.2631) H18A(0.1673)
 H18B(0.1855) H19(0.1942) H21(0.1059) H22(0.1755) H23(0.2479) H25(-0.0898) H27(-
 0.1634) H28(-0.1154) H29(-0.0586) H32A(-0.4622) H32B(-0.477) H33A(-0.5244)
 H33B(-0.4599) H34A(-0.464) H34B(-0.4594) H35A(-0.3496) H35B(-0.3537) H38A(-
 0.2975) H38B(-0.2306) H39A(-0.1638) H39B(-0.2316) H40A(-0.2623) H40B(-0.1871)
 H41A(-0.1399) H41B(-0.2061) H44C(-0.0299) H44D(-0.0624) H45A(-0.1047) H45B(-
 0.0245) H46A(-0.0722) H46B(-0.0518) H47C(-0.1585) H47D(-0.1861) H48(-0.2779)
 H50(-0.4615) H51(-0.5071) H52(-0.4404) H55A(0.178) H55B(0.1576) H56A(0.0706)
 H56B(0.1222) H57A(0.0697) H57B(0.1001) H58A(0.1713) H58B(0.1733) H61A(0.3997)
 H61B(0.46) H62A(0.5347) H62B(0.5007) H63A(0.4951) H63B(0.4196) H64A(0.4949)
 H64B(0.4182) H67A(0.5436) H67B(0.4765) H68A(0.4832) H68B(0.5596) H69A(0.5624)
 H69B(0.584) H70A(0.5084) H70B(0.4573) H71(0.3162) H73(0.4452) H74(0.4512)
 H75(0.3875) H77(0.2623) H79(0.3488) H80(0.4529) H81(0.4601) H84A(-0.1051)
 H84B(-0.0962) H85A(-0.0572) H85B(-0.1027) H86A(-0.0119) H86B(-0.0011)
 H87A(0.0813) H87B(0.0969) H90A(-0.0012) H90B(0.0525) H91A(0.0749) H91B(0.0659)
 H92A(0.1797) H92B(0.1774) H93A(0.2271) H93B(0.1749) H96A(0.0703) H96B(0.0301)
 H97A(0.1195) H97B(0.1206) H98A(0.208) H98B(0.2263) H99A(0.2575) H99B(0.2285)
 H100(-0.1495) H102(-0.1186) H103(-0.2284) H104(-0.2954) H45C(-0.0291) H45D(-
 0.0073) H46C(-0.1165) H46D(-0.0795) H2SA(0.3335) H2SB(0.2896) H2SC(0.2524)
 H18C(0.3498) H18D(0.3474) H18E(0.3546) H4SA(0.3754) H4SB(0.3558) H4SC(0.3044)
 H6SA(0.4385) H6SB(0.4769) H6SC(0.4633) H8SA(0.2155) H8SB(0.2265) H8SC(0.1769)
 H14A(-0.25) H14B(-0.174) H14C(-0.2259) H12C(-0.2634) H12D(-0.2515) H12E(-
 0.2827) H10C(0.3901) H10D(0.363) H10E(0.3461) H16C(-0.4348) H16D(-0.373) H16E(-
 0.3631)
 Fixed Y: H3A(0.5752) H3B(0.5443) H4A(0.6666) H4B(0.6769) H5A(0.6948)
 H5B(0.6143) H6A(0.6079) H6B(0.6529) H9A(0.1907) H9B(0.2421) H10A(0.1548)
 H10B(0.2363) H11A(0.1835) H11B(0.1655) H12A(0.265) H12B(0.3032) H15A(0.4847)
 H15B(0.4008) H16A(0.4647) H16B(0.4122) H17A(0.3492) H17B(0.3125) H18A(0.3221)
 H18B(0.4052) H19(0.4082) H21(0.6) H22(0.6364) H23(0.5563) H25(0.2369)
 H27(0.2861) H28(0.4036) H29(0.4375) H32A(0.0102) H32B(0.057) H33A(0.1194)
 H33B(0.1093) H34A(0.2289) H34B(0.1992) H35A(0.2354) H35B(0.1997) H38A(-0.069)
 H38B(-0.1122) H39A(-0.0422) H39B(-0.0498) H40A(0.0621) H40B(0.0651)
 H41A(0.0922) H41B(0.1406) H44C(0.0038) H44D(0.0676) H45A(-0.0154) H45B(-
 0.0266) H46A(-0.1406) H46B(-0.1163) H47C(-0.1659) H47D(-0.128) H48(-0.2458)
 H50(-0.1606) H51(-0.2787) H52(-0.3762) H55A(0.1054) H55B(0.0663) H56A(0.1427)
 H56B(0.2083) H57A(0.2256) H57B(0.1519) H58A(0.2394) H58B(0.2841) H61A(-0.0526)
 H61B(-0.0463) H62A(0.0087) H62B(-0.0597) H63A(0.0407) H63B(0.0171)
 H64A(0.1423) H64B(0.1371) H67A(0.1584) H67B(0.1585) H68A(0.2811) H68B(0.2558)
 H69A(0.358) H69B(0.2906) H70A(0.3506) H70B(0.3606) H71(0.3193) H73(0.4254)
 H74(0.5192) H75(0.5126) H77(-0.0441) H79(-0.2306) H80(-0.1876) H81(-0.0751)
 H84A(-0.1406) H84B(-0.0877) H85A(-0.0612) H85B(-0.012) H86A(0.0278)
 H86B(0.0415) H87A(-0.0406) H87B(-0.0009) H90A(-0.4416) H90B(-0.4799) H91A(-
 0.5252) H91B(-0.4488) H92A(-0.4812) H92B(-0.4831) H93A(-0.3727) H93B(-0.3575)
 H96A(-0.2804) H96B(-0.2068) H97A(-0.1374) H97B(-0.203) H98A(-0.2523) H98B(-
 0.1694) H99A(-0.2183) H99B(-0.1384) H100(-0.3551) H102(-0.305) H103(-0.3515)
 H104(-0.3964) H45C(-0.088) H45D(-0.0526) H46C(-0.0799) H46D(-0.1518) H2SA(-
 0.1593) H2SB(-0.2263) H2SC(-0.1566) H18C(0.1463) H18D(0.1809) H18E(0.2323)
 H4SA(-0.0872) H4SB(-0.0215) H4SC(-0.0894) H6SA(-0.3157) H6SB(-0.345) H6SC(-
 0.2603) H8SA(0.0556) H8SB(-0.0104) H8SC(0.0533) H14A(0.4148) H14B(0.3939)
 H14C(0.3336) H12C(0.365) H12D(0.3919) H12E(0.4454) H10C(0.0004) H10D(0.0686)
 H10E(0.0595) H16C(0.1297) H16D(0.1229) H16E(0.1017)
 Fixed Z: H3A(0.427) H3B(0.4083) H4A(0.3462) H4B(0.322) H5A(0.2259)
 H5B(0.2685) H6A(0.1909) H6B(0.2126) H9A(0.4645) H9B(0.4537) H10A(0.4052)
 H10B(0.3518) H11A(0.2937) H11B(0.3498) H12A(0.2548) H12B(0.2393) H15A(0.2843)
 H15B(0.3016) H16A(0.3881) H16B(0.3637) H17A(0.4846) H17B(0.4423) H18A(0.5212)
 H18B(0.4978) H19(0.1342) H21(0.0747) H22(-0.0381) H23(-0.0638) H25(0.6142)
 H27(0.7782) H28(0.7098) H29(0.5922) H32A(0.9483) H32B(0.8707) H33A(0.9333)
 H33B(0.9681) H34A(0.88) H34B(0.822) H35A(0.807) H35B(0.8908) H38A(0.6862)
 H38B(0.7073) H39A(0.6031) H39B(0.5804) H40A(0.5651) H40B(0.5201) H41A(0.5915)
 H41B(0.5824) H44C(0.8701) H44D(0.8894) H45A(1.006) H45B(0.9859) H46A(1.0343)
 H46B(0.9506) H47C(0.9826) H47D(1.0342) H48(0.9344) H50(0.9561) H51(1.025)
 H52(1.0378) H55A(0.577) H55B(0.5338) H56A(0.5415) H56B(0.5189) H57A(0.4271)
 H57B(0.4269) H58A(0.3347) H58B(0.3791) H61A(0.3763) H61B(0.4107) H62A(0.2983)
 H62B(0.2994) H63A(0.1919) H63B(0.238) H64A(0.2048) H64B(0.199) H67A(0.5117)
 H67B(0.568) H68A(0.5279) H68B(0.5314) H69A(0.4242) H69B(0.4068) H70A(0.3377)
 H70B(0.4014) H71(0.158) H73(0.1988) H74(0.0848) H75(0.0113) H77(0.657)
 H79(0.7709) H80(0.6897) H81(0.5937) H84A(0.7911) H84B(0.8253) H85A(0.6819)
 H85B(0.7139) H86A(0.7305) H86B(0.6498) H87A(0.6604) H87B(0.705) H90A(0.8976)
 H90B(0.9468) H91A(0.8668) H91B(0.8025) H92A(0.7948) H92B(0.8704) H93A(0.7907)
 H93B(0.74) H96A(1.107) H96B(1.0754) H97A(1.0546) H97B(1.1304) H98A(1.0847)
 H98B(1.0601) H99A(0.9724) H99B(0.9474) H100(0.9526) H102(1.1042) H103(1.1692)
 H104(1.124) H45C(0.9243) H45D(0.9695) H46C(1.0444) H46D(1.0448) H2SA(0.5742)
 H2SB(0.6392) H2SC(0.5913) H18C(0.644) H18D(0.5616) H18E(0.5978) H4SA(0.7909)
 H4SB(0.8115) H4SC(0.843) H6SA(0.8417) H6SB(0.9062) H6SC(0.8659) H8SA(0.809)
 H8SB(0.7881) H8SC(0.7528) H14A(0.4976) H14B(0.5078) H14C(0.5173) H12C(0.915)
 H12D(0.8311) H12E(0.8652) H10C(0.9576) H10D(0.8968) H10E(0.9766) H16C(0.7116)
 H16D(0.6536) H16E(0.732)
;
_olex2_submission_special_instructions 'No special instructions were received'

loop_
_space_group_symop_operation_xyz
'x, y, z'
'-x, -y, -z'

loop_
_atom_site_label
_atom_site_type_symbol
_atom_site_fract_x
_atom_site_fract_y
_atom_site_fract_z
_atom_site_U_iso_or_equiv
_atom_site_adp_type
_atom_site_occupancy
_atom_site_site_symmetry_order
_atom_site_calc_flag
_atom_site_refinement_flags_posn
_atom_site_refinement_flags_adp
_atom_site_refinement_flags_occupancy
_atom_site_disorder_assembly
_atom_site_disorder_group
Pd1 Pd 0.29144(3) 0.40122(3) 0.01702(3) 0.04080(17) Uani 1 1 d . . . . .
Fe1 Fe 0.03881(6) 0.41852(6) 0.35497(6) 0.0408(3) Uani 1 1 d . . . . .
Fe2 Fe -0.24689(6) 0.02884(7) 0.82307(6) 0.0415(3) Uani 1 1 d . . . . .
Fe3 Fe 0.36982(6) 0.15867(7) 0.40359(6) 0.0421(3) Uani 1 1 d . . . . .
Fe4 Fe 0.08630(6) -0.23520(6) 0.87351(6) 0.0384(3) Uani 1 1 d . . . . .
O1 O 0.0452(3) 0.5162(3) 0.2051(3) 0.0517(15) Uani 1 1 d . . . . .
O2 O -0.0401(3) 0.4457(3) 0.4715(3) 0.0523(15) Uani 1 1 d . . . . .
O3 O 0.0838(3) 0.3930(3) 0.2284(3) 0.0483(14) Uani 1 1 d . . . . .
O4 O -0.0600(3) 0.3264(3) 0.4797(3) 0.0499(14) Uani 1 1 d . . . . .
O5 O 0.1551(3) 0.4788(3) 0.2383(3) 0.0494(14) Uani 1 1 d . . . . .
O6 O 0.0453(3) 0.3518(3) 0.5047(3) 0.0521(15) Uani 1 1 d . . . . .
O7 O -0.2315(3) 0.1775(3) 0.7985(3) 0.0510(15) Uani 1 1 d . . . . .
O8 O -0.3735(3) -0.0553(3) 0.8878(3) 0.0466(13) Uani 1 1 d . . . . .
O9 O -0.1926(3) 0.1547(3) 0.6935(3) 0.0488(14) Uani 1 1 d . . . . .
O10 O -0.2828(3) -0.1087(3) 0.8293(3) 0.0463(13) Uani 1 1 d . . . . .
O11 O -0.1250(3) 0.1160(3) 0.7844(3) 0.0527(15) Uani 1 1 d . . . . .
O12 O -0.2784(3) -0.1117(3) 0.9438(3) 0.0486(14) Uani 1 1 d . . . . .
O13 O 0.3028(3) 0.2632(3) 0.2948(3) 0.0460(14) Uani 1 1 d . . . . .
O14 O 0.3013(3) 0.0654(3) 0.5474(3) 0.0467(14) Uani 1 1 d . . . . .
O15 O 0.4195(3) 0.2373(3) 0.2515(3) 0.0505(15) Uani 1 1 d . . . . .
O16 O 0.3720(3) 0.0027(3) 0.4833(3) 0.0496(14) Uani 1 1 d . . . . .
O17 O 0.3978(3) 0.3129(3) 0.3155(3) 0.0497(14) Uani 1 1 d . . . . .
O18 O 0.4258(3) 0.0713(3) 0.5284(3) 0.0459(14) Uani 1 1 d . . . . .
O19 O 0.1705(2) -0.1156(3) 0.7581(3) 0.0435(13) Uani 1 1 d . . . . .
O20 O -0.0613(2) -0.2413(3) 0.9004(3) 0.0457(14) Uani 1 1 d . . . . .
O21 O 0.2019(3) -0.2362(3) 0.7654(3) 0.0441(13) Uani 1 1 d . . . . .
O22 O -0.0099(3) -0.3560(3) 0.9635(3) 0.0483(14) Uani 1 1 d . . . . .
O23 O 0.2288(3) -0.1987(3) 0.8509(3) 0.0452(13) Uani 1 1 d . . . . .
O24 O -0.0148(3) -0.2606(3) 1.0031(3) 0.0494(14) Uani 1 1 d . . . . .
N1 N 0.0151(3) 0.4999(4) 0.2751(3) 0.0469(17) Uani 1 1 d . . . . .
N2 N -0.0177(3) 0.4704(4) 0.3989(3) 0.0464(17) Uani 1 1 d . . . . .
N3 N 0.0460(3) 0.3685(3) 0.2978(3) 0.0432(16) Uani 1 1 d . . . . .
N4 N -0.0279(3) 0.3416(3) 0.4114(3) 0.0438(16) Uani 1 1 d . . . . .
N5 N 0.1318(3) 0.4484(4) 0.3107(3) 0.0461(17) Uani 1 1 d . . . . .
N6 N 0.0807(3) 0.3809(4) 0.4343(3) 0.0479(17) Uani 1 1 d . . . . .
N7 N -0.2735(3) 0.1163(4) 0.8287(3) 0.0483(17) Uani 1 1 d . . . . .
N8 N -0.3425(3) 0.0117(3) 0.8608(3) 0.0438(16) Uani 1 1 d . . . . .
N9 N -0.2201(3) 0.0854(3) 0.7235(3) 0.0432(16) Uani 1 1 d . . . . .
N10 N -0.2530(3) -0.0399(3) 0.7878(3) 0.0433(16) Uani 1 1 d . . . . .
N11 N -0.1589(4) 0.0496(4) 0.8293(3) 0.0483(17) Uani 1 1 d . . . . .
N12 N -0.2344(4) -0.0515(3) 0.9084(3) 0.0460(17) Uani 1 1 d . . . . .
N13 N 0.2958(3) 0.2068(3) 0.3627(3) 0.0458(17) Uani 1 1 d . . . . .
N14 N 0.2958(3) 0.1219(3) 0.4839(3) 0.0436(16) Uani 1 1 d . . . . .
N15 N 0.4133(3) 0.1709(4) 0.3104(3) 0.0454(17) Uani 1 1 d . . . . .
N16 N 0.3819(3) 0.0618(4) 0.4170(3) 0.0471(17) Uani 1 1 d . . . . .
N17 N 0.4063(3) 0.2526(4) 0.3758(3) 0.0481(17) Uani 1 1 d . . . . .
N18 N 0.4261(3) 0.1367(4) 0.4700(3) 0.0459(17) Uani 1 1 d . . . . .
N19 N 0.1059(3) -0.1414(3) 0.7955(3) 0.0415(15) Uani 1 1 d . . . . .
N20 N -0.0013(3) -0.2041(4) 0.8554(3) 0.0421(16) Uani 1 1 d . . . . .
N21 N 0.1433(3) -0.2719(4) 0.8144(3) 0.0436(16) Uani 1 1 d . . . . .
N22 N 0.0509(3) -0.3314(4) 0.9124(3) 0.0451(17) Uani 1 1 d . . . . .
N23 N 0.1662(3) -0.2184(3) 0.8976(3) 0.0414(16) Uani 1 1 d . . . . .
N24 N 0.0518(3) -0.2383(4) 0.9648(3) 0.0464(17) Uani 1 1 d . . . . .
N25 N 0.2269(3) 0.4753(3) 0.0335(3) 0.0433(16) Uani 1 1 d . . . . .
N26 N -0.3517(3) -0.3210(4) 0.9877(3) 0.0468(17) Uani 1 1 d . . . . .
N27 N 0.3480(3) 0.4139(4) 0.0772(3) 0.0490(18) Uani 1 1 d . . . . .
N28 N -0.2299(3) -0.3790(3) 1.0332(3) 0.0458(17) Uani 1 1 d . . . . .
C1 C -0.0242(4) 0.5482(4) 0.2860(4) 0.047(2) Uani 1 1 d . . . . .
C2 C -0.0469(4) 0.5275(5) 0.3600(4) 0.048(2) Uani 1 1 d . . . . .
C3 C -0.0982(5) 0.5705(5) 0.3883(5) 0.062(3) Uani 1 1 d . . . . .
H3A H -0.0834 0.5752 0.4270 0.074 Uiso 1 1 calc R . . . .
H3B H -0.1427 0.5443 0.4083 0.074 Uiso 1 1 calc R . . . .
C4 C -0.1057(6) 0.6454(6) 0.3300(5) 0.078(3) Uani 1 1 d . . . . .
H4A H -0.1478 0.6666 0.3462 0.093 Uiso 1 1 calc R . . . .
H4B H -0.0670 0.6769 0.3220 0.093 Uiso 1 1 calc R . . . .
C5 C -0.1085(6) 0.6450(7) 0.2609(6) 0.083(3) Uani 1 1 d . . . . .
H5A H -0.1154 0.6948 0.2259 0.100 Uiso 1 1 calc R . . . .
H5B H -0.1476 0.6143 0.2685 0.100 Uiso 1 1 calc R . . . .
C6 C -0.0433(5) 0.6163(5) 0.2310(5) 0.060(2) Uani 1 1 d . . . . .
H6A H -0.0501 0.6079 0.1909 0.072 Uiso 1 1 calc R . . . .
H6B H -0.0060 0.6529 0.2126 0.072 Uiso 1 1 calc R . . . .
C7 C 0.0050(4) 0.3134(4) 0.3177(4) 0.0423(19) Uani 1 1 d . . . . .
C8 C -0.0359(4) 0.2961(4) 0.3883(4) 0.0415(19) Uani 1 1 d . . . . .
C9 C -0.0834(4) 0.2298(4) 0.4286(4) 0.050(2) Uani 1 1 d . . . . .
H9A H -0.0619 0.1907 0.4645 0.060 Uiso 1 1 calc R . . . .
H9B H -0.1262 0.2421 0.4537 0.060 Uiso 1 1 calc R . . . .
C10 C -0.0990(5) 0.2038(6) 0.3774(5) 0.072(3) Uani 1 1 d . . . . .
H10A H -0.1204 0.1548 0.4052 0.086 Uiso 1 1 calc R . . . .
H10B H -0.1324 0.2363 0.3518 0.086 Uiso 1 1 calc R . . . .
C11 C -0.0389(6) 0.2011(6) 0.3244(5) 0.079(3) Uani 1 1 d . . . . .
H11A H -0.0539 0.1835 0.2937 0.095 Uiso 1 1 calc R . . . .
H11B H -0.0071 0.1655 0.3498 0.095 Uiso 1 1 calc R . . . .
C12 C -0.0011(5) 0.2735(4) 0.2775(4) 0.047(2) Uani 1 1 d . . . . .
H12A H 0.0449 0.2650 0.2548 0.057 Uiso 1 1 calc R . . . .
H12B H -0.0254 0.3032 0.2393 0.057 Uiso 1 1 calc R . . . .
C13 C 0.1459(4) 0.3911(5) 0.4245(4) 0.050(2) Uani 1 1 d . . . . .
C14 C 0.1768(4) 0.4268(4) 0.3498(4) 0.0431(19) Uani 1 1 d . . . . .
C15 C 0.2523(4) 0.4350(5) 0.3224(5) 0.057(2) Uani 1 1 d . . . . .
H15A H 0.2637 0.4847 0.2843 0.069 Uiso 1 1 calc R . . . .
H15B H 0.2673 0.4008 0.3016 0.069 Uiso 1 1 calc R . . . .
C16 C 0.2898(5) 0.4209(6) 0.3800(5) 0.074(3) Uani 1 1 d . . . . .
H16A H 0.2885 0.4647 0.3881 0.089 Uiso 1 1 calc R . . . .
H16B H 0.3380 0.4122 0.3637 0.089 Uiso 1 1 calc R . . . .
C17 C 0.2609(5) 0.3566(7) 0.4499(6) 0.083(3) Uani 1 1 d . . . . .
H17A H 0.2889 0.3492 0.4846 0.099 Uiso 1 1 calc R . . . .
H17B H 0.2631 0.3125 0.4423 0.099 Uiso 1 1 calc R . . . .
C18 C 0.1869(4) 0.3678(6) 0.4805(5) 0.060(2) Uani 1 1 d . . . . .
H18A H 0.1673 0.3221 0.5212 0.072 Uiso 1 1 calc R . . . .
H18B H 0.1855 0.4052 0.4978 0.072 Uiso 1 1 calc R . . . .
C19 C 0.1891(4) 0.4556(4) 0.0990(4) 0.0426(19) Uani 1 1 d . . . . .
H19 H 0.1942 0.4082 0.1342 0.051 Uiso 1 1 calc R . . . .
C20 C 0.1436(4) 0.4991(4) 0.1185(4) 0.046(2) Uani 1 1 d . . . . .
C21 C 0.1378(5) 0.5675(5) 0.0651(4) 0.051(2) Uani 1 1 d . . . . .
H21 H 0.1059 0.6000 0.0747 0.061 Uiso 1 1 calc R . . . .
C22 C 0.1782(5) 0.5887(5) -0.0022(4) 0.054(2) Uani 1 1 d . . . . .
H22 H 0.1755 0.6364 -0.0381 0.064 Uiso 1 1 calc R . . . .
C23 C 0.2213(4) 0.5419(4) -0.0171(4) 0.045(2) Uani 1 1 d . . . . .
H23 H 0.2479 0.5563 -0.0638 0.054 Uiso 1 1 calc R . . . .
C24 C -0.0670(4) 0.3417(4) 0.5914(4) 0.045(2) Uani 1 1 d . . . . .
C25 C -0.0958(4) 0.2710(5) 0.6334(4) 0.051(2) Uani 1 1 d . . . . .
H25 H -0.0898 0.2369 0.6142 0.061 Uiso 1 1 calc R . . . .
C26 C -0.1329(4) 0.2507(4) 0.7029(4) 0.047(2) Uani 1 1 d . . . . .
C27 C -0.1393(5) 0.2999(5) 0.7306(4) 0.055(2) Uani 1 1 d . . . . .
H27 H -0.1634 0.2861 0.7782 0.066 Uiso 1 1 calc R . . . .
C28 C -0.1110(5) 0.3700(5) 0.6901(5) 0.059(2) Uani 1 1 d . . . . .
H28 H -0.1154 0.4036 0.7098 0.071 Uiso 1 1 calc R . . . .
C29 C -0.0764(4) 0.3894(5) 0.6205(5) 0.054(2) Uani 1 1 d . . . . .
H29 H -0.0586 0.4375 0.5922 0.065 Uiso 1 1 calc R . . . .
C30 C -0.3376(4) 0.1263(4) 0.8501(4) 0.046(2) Uani 1 1 d . . . . .
C31 C -0.3774(4) 0.0611(4) 0.8736(4) 0.047(2) Uani 1 1 d . . . . .
C32 C -0.4514(4) 0.0566(5) 0.9050(5) 0.061(3) Uani 1 1 d . . . . .
H32A H -0.4622 0.0102 0.9483 0.073 Uiso 1 1 calc R . . . .
H32B H -0.4770 0.0570 0.8707 0.073 Uiso 1 1 calc R . . . .
C33 C -0.4742(5) 0.1181(5) 0.9239(6) 0.071(3) Uani 1 1 d . . . . .
H33A H -0.5244 0.1194 0.9333 0.085 Uiso 1 1 calc R . . . .
H33B H -0.4599 0.1093 0.9681 0.085 Uiso 1 1 calc R . . . .
C34 C -0.4454(5) 0.1902(5) 0.8663(6) 0.077(3) Uani 1 1 d . . . . .
H34A H -0.4640 0.2289 0.8800 0.093 Uiso 1 1 calc R . . . .
H34B H -0.4594 0.1992 0.8220 0.093 Uiso 1 1 calc R . . . .
C35 C -0.3675(5) 0.1932(5) 0.8526(5) 0.060(2) Uani 1 1 d . . . . .
H35A H -0.3496 0.2354 0.8070 0.072 Uiso 1 1 calc R . . . .
H35B H -0.3537 0.1997 0.8908 0.072 Uiso 1 1 calc R . . . .
C36 C -0.2155(4) 0.0556(4) 0.6808(4) 0.0416(19) Uani 1 1 d . . . . .
C37 C -0.2400(4) -0.0196(4) 0.7197(4) 0.0425(19) Uani 1 1 d . . . . .
C38 C -0.2486(6) -0.0634(6) 0.6831(5) 0.0700(15) Uani 1 1 d . . . . .
H38A H -0.2975 -0.0690 0.6862 0.084 Uiso 1 1 calc R . . . .
H38B H -0.2306 -0.1122 0.7073 0.084 Uiso 1 1 calc R . . . .
C39 C -0.2121(6) -0.0288(5) 0.6058(5) 0.0700(15) Uani 1 1 d . . . . .
H39A H -0.1638 -0.0422 0.6031 0.084 Uiso 1 1 calc R . . . .
H39B H -0.2316 -0.0498 0.5804 0.084 Uiso 1 1 calc R . . . .
C40 C -0.2147(6) 0.0490(5) 0.5689(5) 0.0700(15) Uani 1 1 d . . . . .
H40A H -0.2623 0.0621 0.5651 0.084 Uiso 1 1 calc R . . . .
H40B H -0.1871 0.0651 0.5201 0.084 Uiso 1 1 calc R . . . .
C41 C -0.1902(6) 0.0903(6) 0.6026(5) 0.0700(15) Uani 1 1 d . . . . .
H41A H -0.1399 0.0922 0.5915 0.084 Uiso 1 1 calc R . . . .
H41B H -0.2061 0.1406 0.5824 0.084 Uiso 1 1 calc R . . . .
C42 C -0.1767(4) -0.0573(5) 0.9281(4) 0.046(2) Uani 1 1 d . . . . .
C43 C -0.1338(4) 0.0066(5) 0.8825(4) 0.048(2) Uani 1 1 d . . . . .
C44 C -0.0685(5) 0.0163(6) 0.9000(5) 0.062(3) Uani 1 1 d D . . . .
H44C H -0.0299 0.0038 0.8701 0.074 Uiso 0.5 1 calc R . P A 2
H44D H -0.0624 0.0676 0.8894 0.074 Uiso 0.5 1 calc R . P A 2
H44A H -0.073(10) 0.051(11) 0.914(11) 0.074 Uiso 0.5 1 d R . P B 1
H44B H -0.029(10) 0.038(10) 0.849(10) 0.074 Uiso 0.5 1 d R . P C 1
C45 C -0.0689(11) -0.0301(9) 0.9754(8) 0.063(3) Uiso 0.5 1 d D . P D 2
H45A H -0.1047 -0.0154 1.0060 0.076 Uiso 0.5 1 calc R . P D 2
H45B H -0.0245 -0.0266 0.9859 0.076 Uiso 0.5 1 calc R . P D 2
C46 C -0.0828(8) -0.1065(10) 0.9881(12) 0.063(3) Uiso 0.5 1 d D . P D 2
H46A H -0.0722 -0.1406 1.0343 0.076 Uiso 0.5 1 calc R . P D 2
H46B H -0.0518 -0.1163 0.9506 0.076 Uiso 0.5 1 calc R . P D 2
C47 C -0.1558(5) -0.1214(5) 0.9886(5) 0.061(3) Uani 1 1 d D . . . .
H47C H -0.1585 -0.1659 0.9826 0.073 Uiso 0.5 1 calc R . P D 2
H47D H -0.1861 -0.1280 1.0342 0.073 Uiso 0.5 1 calc R . P D 2
H47A H -0.191(10) -0.118(10) 1.029(10) 0.073 Uiso 0.5 1 d R . P E 1
H47B H -0.109(11) -0.131(11) 1.023(12) 0.073 Uiso 0.5 1 d R . P F 1
C48 C -0.3256(4) -0.2518(4) 0.9525(4) 0.046(2) Uani 1 1 d . . . . .
H48 H -0.2779 -0.2458 0.9344 0.055 Uiso 1 1 calc R . . . .
C49 C -0.3617(4) -0.1905(4) 0.9408(4) 0.0441(19) Uani 1 1 d . . . . .
C50 C -0.4326(4) -0.2010(5) 0.9657(5) 0.053(2) Uani 1 1 d . . . . .
H50 H -0.4615 -0.1606 0.9561 0.063 Uiso 1 1 calc R . . . .
C51 C -0.4599(5) -0.2713(5) 1.0045(5) 0.060(2) Uani 1 1 d . . . . .
H51 H -0.5071 -0.2787 1.0250 0.072 Uiso 1 1 calc R . . . .
C52 C -0.4202(4) -0.3290(5) 1.0133(4) 0.053(2) Uani 1 1 d . . . . .
H52 H -0.4404 -0.3762 1.0378 0.064 Uiso 1 1 calc R . . . .
C53 C 0.2345(4) 0.1966(4) 0.4044(4) 0.0436(19) Uani 1 1 d . . . . .
C54 C 0.2348(4) 0.1422(4) 0.4753(4) 0.0429(19) Uani 1 1 d . . . . .
C55 C 0.1707(4) 0.1134(5) 0.5301(4) 0.051(2) Uani 1 1 d . . . . .
H55A H 0.1780 0.1054 0.5770 0.062 Uiso 1 1 calc R . . . .
H55B H 0.1576 0.0663 0.5338 0.062 Uiso 1 1 calc R . . . .
C56 C 0.1143(4) 0.1665(6) 0.5102(5) 0.070(3) Uani 1 1 d . . . . .
H56A H 0.0706 0.1427 0.5415 0.084 Uiso 1 1 calc R . . . .
H56B H 0.1222 0.2083 0.5189 0.084 Uiso 1 1 calc R . . . .
C57 C 0.1089(5) 0.1935(6) 0.4353(6) 0.079(3) Uani 1 1 d . . . . .
H57A H 0.0697 0.2256 0.4271 0.094 Uiso 1 1 calc R . . . .
H57B H 0.1001 0.1519 0.4269 0.094 Uiso 1 1 calc R . . . .
C58 C 0.1724(4) 0.2348(5) 0.3823(4) 0.051(2) Uani 1 1 d . . . . .
H58A H 0.1713 0.2394 0.3347 0.061 Uiso 1 1 calc R . . . .
H58B H 0.1733 0.2841 0.3791 0.061 Uiso 1 1 calc R . . . .
C59 C 0.4270(4) 0.1151(5) 0.2987(4) 0.050(2) Uani 1 1 d . . . . .
C60 C 0.4141(5) 0.0484(5) 0.3645(5) 0.053(2) Uani 1 1 d . . . . .
C61 C 0.4385(6) -0.0218(6) 0.3693(6) 0.0823(17) Uani 1 1 d . . . . .
H61A H 0.3997 -0.0526 0.3763 0.099 Uiso 1 1 calc R . . G .
H61B H 0.4600 -0.0463 0.4107 0.099 Uiso 1 1 calc R . . G .
C62 C 0.4915(6) -0.0121(6) 0.2998(5) 0.0823(17) Uani 1 1 d . . . H 1
H62A H 0.5347 0.0087 0.2983 0.099 Uiso 1 1 calc R . . H 1
H62B H 0.5007 -0.0597 0.2994 0.099 Uiso 1 1 calc R . . H 1
C63 C 0.4632(6) 0.0380(6) 0.2353(6) 0.0823(17) Uani 1 1 d . . . H 1
H63A H 0.4951 0.0407 0.1919 0.099 Uiso 1 1 calc R . . H 1
H63B H 0.4196 0.0171 0.2380 0.099 Uiso 1 1 calc R . . H 1
C64 C 0.4518(6) 0.1137(6) 0.2289(6) 0.0823(17) Uani 1 1 d . . . . .
H64A H 0.4949 0.1423 0.2048 0.099 Uiso 1 1 calc R . . H .
H64B H 0.4182 0.1371 0.1990 0.099 Uiso 1 1 calc R . . H .
C65 C 0.4515(4) 0.2578(5) 0.4088(4) 0.049(2) Uani 1 1 d . . . . .
C66 C 0.4595(4) 0.1914(5) 0.4678(4) 0.055(2) Uani 1 1 d . . . . .
C67 C 0.5023(6) 0.1856(6) 0.5186(6) 0.0824(18) Uani 1 1 d . . . I 1
H67A H 0.5436 0.1584 0.5117 0.099 Uiso 1 1 calc R . . I 1
H67B H 0.4765 0.1585 0.5680 0.099 Uiso 1 1 calc R . . I 1
C68 C 0.5225(6) 0.2604(6) 0.5066(6) 0.0824(18) Uani 1 1 d . . . I 1
H68A H 0.4832 0.2811 0.5279 0.099 Uiso 1 1 calc R . . I 1
H68B H 0.5596 0.2558 0.5314 0.099 Uiso 1 1 calc R . . I 1
C69 C 0.5458(6) 0.3119(6) 0.4286(6) 0.0824(18) Uani 1 1 d . . . I 1
H69A H 0.5624 0.3580 0.4242 0.099 Uiso 1 1 calc R . . I 1
H69B H 0.5840 0.2906 0.4068 0.099 Uiso 1 1 calc R . . I 1
C70 C 0.4893(6) 0.3270(6) 0.3895(6) 0.0824(18) Uani 1 1 d . . . I 1
H70A H 0.5084 0.3506 0.3377 0.099 Uiso 1 1 calc R . . I 1
H70B H 0.4573 0.3606 0.4014 0.099 Uiso 1 1 calc R . . I 1
C71 C 0.3447(4) 0.3604(4) 0.1433(4) 0.045(2) Uani 1 1 d . . . . .
H71 H 0.3162 0.3193 0.1580 0.054 Uiso 1 1 calc R . . . .
C72 C 0.3795(4) 0.3609(4) 0.1910(4) 0.046(2) Uani 1 1 d . . . . .
C73 C 0.4198(5) 0.4218(5) 0.1683(5) 0.073(3) Uani 1 1 d . . . . .
H73 H 0.4452 0.4254 0.1988 0.088 Uiso 1 1 calc R . . . .
C74 C 0.4230(6) 0.4776(6) 0.1006(5) 0.085(4) Uani 1 1 d . . . . .
H74 H 0.4512 0.5192 0.0848 0.103 Uiso 1 1 calc R . . . .
C75 C 0.3862(5) 0.4733(5) 0.0568(5) 0.065(3) Uani 1 1 d . . . . .
H75 H 0.3875 0.5126 0.0113 0.078 Uiso 1 1 calc R . . . .
C76 C 0.3619(4) -0.0481(4) 0.6141(4) 0.045(2) Uani 1 1 d . . . . .
C77 C 0.3008(4) -0.0740(4) 0.6637(4) 0.0427(19) Uani 1 1 d . . . . .
H77 H 0.2623 -0.0441 0.6570 0.051 Uiso 1 1 calc R . . . .
C78 C 0.2933(4) -0.1414(4) 0.7227(4) 0.0414(19) Uani 1 1 d . . . . .
C79 C 0.3517(4) -0.1842(4) 0.7316(4) 0.047(2) Uani 1 1 d . . . . .
H79 H 0.3488 -0.2306 0.7709 0.056 Uiso 1 1 calc R . . . .
C80 C 0.4138(4) -0.1588(5) 0.6832(4) 0.052(2) Uani 1 1 d . . . . .
H80 H 0.4529 -0.1876 0.6897 0.062 Uiso 1 1 calc R . . . .
C81 C 0.4176(4) -0.0920(4) 0.6261(4) 0.046(2) Uani 1 1 d . . . . .
H81 H 0.4601 -0.0751 0.5937 0.055 Uiso 1 1 calc R . . . .
C82 C 0.0571(4) -0.1028(4) 0.7672(4) 0.0395(18) Uani 1 1 d . . . . .
C83 C -0.0085(4) -0.1399(4) 0.8066(4) 0.0383(18) Uani 1 1 d . . . . .
C84 C -0.0741(4) -0.1047(5) 0.7894(4) 0.050(2) Uani 1 1 d . . . . .
H84A H -0.1051 -0.1406 0.7911 0.060 Uiso 1 1 calc R . . . .
H84B H -0.0962 -0.0877 0.8253 0.060 Uiso 1 1 calc R . . . .
C85 C -0.0619(5) -0.0422(7) 0.7175(6) 0.103(5) Uani 1 1 d . . . . .
H85A H -0.0572 -0.0612 0.6819 0.124 Uiso 1 1 calc R . . . .
H85B H -0.1027 -0.0120 0.7139 0.124 Uiso 1 1 calc R . . . .
C86 C -0.0040(5) 0.0034(6) 0.6990(6) 0.079(3) Uani 1 1 d . . . . .
H86A H -0.0119 0.0278 0.7305 0.095 Uiso 1 1 calc R . . . .
H86B H -0.0011 0.0415 0.6498 0.095 Uiso 1 1 calc R . . . .
C87 C 0.0639(4) -0.0328(4) 0.7033(4) 0.046(2) Uani 1 1 d . . . . .
H87A H 0.0813 -0.0406 0.6604 0.056 Uiso 1 1 calc R . . . .
H87B H 0.0969 -0.0009 0.7050 0.056 Uiso 1 1 calc R . . . .
C88 C 0.1358(4) -0.3392(4) 0.8259(4) 0.0438(19) Uani 1 1 d . . . . .
C89 C 0.0749(4) -0.3724(4) 0.8819(4) 0.044(2) Uani 1 1 d . . . . .
C90 C 0.0478(5) -0.4450(4) 0.8984(5) 0.054(2) Uani 1 1 d . . . . .
H90A H -0.0012 -0.4416 0.8976 0.064 Uiso 1 1 calc R . . . .
H90B H 0.0525 -0.4799 0.9468 0.064 Uiso 1 1 calc R . . . .
C91 C 0.0843(5) -0.4724(5) 0.8462(6) 0.066(3) Uani 1 1 d . . . . .
H91A H 0.0749 -0.5252 0.8668 0.079 Uiso 1 1 calc R . . . .
H91B H 0.0659 -0.4488 0.8025 0.079 Uiso 1 1 calc R . . . .
C92 C 0.1589(5) -0.4591(5) 0.8268(6) 0.070(3) Uani 1 1 d . . . . .
H92A H 0.1797 -0.4812 0.7948 0.084 Uiso 1 1 calc R . . . .
H92B H 0.1774 -0.4831 0.8704 0.084 Uiso 1 1 calc R . . . .
C93 C 0.1790(4) -0.3784(4) 0.7902(4) 0.049(2) Uani 1 1 d . . . . .
H93A H 0.2271 -0.3727 0.7907 0.059 Uiso 1 1 calc R . . . .
H93B H 0.1749 -0.3575 0.7400 0.059 Uiso 1 1 calc R . . . .
C94 C 0.1612(4) -0.2123(4) 0.9554(4) 0.0436(19) Uani 1 1 d . . . . .
C95 C 0.0929(4) -0.2285(4) 0.9984(4) 0.0415(19) Uani 1 1 d . . . . .
C96 C 0.0745(5) -0.2297(5) 1.0699(4) 0.058(2) Uani 1 1 d . . . . .
H96A H 0.0703 -0.2804 1.1070 0.070 Uiso 1 1 calc R . . . .
H96B H 0.0301 -0.2068 1.0754 0.070 Uiso 1 1 calc R . . . .
C97 C 0.1275(5) -0.1899(7) 1.0792(6) 0.080(3) Uani 1 1 d . . . . .
H97A H 0.1195 -0.1374 1.0546 0.096 Uiso 1 1 calc R . . . .
H97B H 0.1206 -0.2030 1.1304 0.096 Uiso 1 1 calc R . . . .
C98 C 0.1974(6) -0.2019(9) 1.0541(6) 0.102(5) Uani 1 1 d . . . . .
H98A H 0.2080 -0.2523 1.0847 0.122 Uiso 1 1 calc R . . . .
H98B H 0.2263 -0.1694 1.0601 0.122 Uiso 1 1 calc R . . . .
C99 C 0.2166(5) -0.1902(5) 0.9785(4) 0.057(2) Uani 1 1 d . . . . .
H99A H 0.2575 -0.2183 0.9724 0.069 Uiso 1 1 calc R . . . .
H99B H 0.2285 -0.1384 0.9474 0.069 Uiso 1 1 calc R . . . .
C100 C -0.1653(4) -0.3539(4) 0.9971(4) 0.0438(19) Uani 1 1 d . . . . .
H100 H -0.1495 -0.3551 0.9526 0.053 Uiso 1 1 calc R . . . .
C101 C -0.1223(4) -0.3272(4) 1.0210(4) 0.0440(19) Uani 1 1 d . . . . .
C102 C -0.1463(4) -0.3247(4) 1.0862(4) 0.046(2) Uani 1 1 d . . . . .
H102 H -0.1186 -0.3050 1.1042 0.055 Uiso 1 1 calc R . . . .
C103 C -0.2116(4) -0.3516(5) 1.1243(4) 0.050(2) Uani 1 1 d . . . . .
H103 H -0.2284 -0.3515 1.1692 0.060 Uiso 1 1 calc R . . . .
C104 C -0.2511(4) -0.3780(4) 1.0972(4) 0.045(2) Uani 1 1 d . . . . .
H104 H -0.2954 -0.3964 1.1240 0.054 Uiso 1 1 calc R . . . .
B1 B 0.1046(5) 0.4713(5) 0.2008(5) 0.043(2) Uani 1 1 d . . . . .
B2 B -0.0299(5) 0.3658(5) 0.5107(5) 0.044(2) Uani 1 1 d . . . . .
B3 B -0.1713(5) 0.1726(5) 0.7457(5) 0.048(2) Uani 1 1 d . . . . .
B4 B -0.3234(5) -0.1131(5) 0.8997(5) 0.043(2) Uani 1 1 d . . . . .
B5 B 0.3753(5) 0.2925(5) 0.2661(5) 0.046(2) Uani 1 1 d . . . . .
B6 B 0.3648(5) 0.0243(5) 0.5420(5) 0.045(2) Uani 1 1 d . . . . .
B7 B 0.2211(5) -0.1733(5) 0.7756(5) 0.042(2) Uani 1 1 d . . . . .
B8 B -0.0482(5) -0.2954(5) 0.9703(5) 0.042(2) Uani 1 1 d . . . . .
C45A C -0.0459(9) -0.0603(9) 0.9520(9) 0.063(3) Uiso 0.5 1 d D . P D 1
H45C H -0.0291 -0.0880 0.9243 0.076 Uiso 0.5 1 calc R . P D 1
H45D H -0.0073 -0.0526 0.9695 0.076 Uiso 0.5 1 calc R . P D 1
C46A C -0.0991(10) -0.1059(12) 1.0151(11) 0.063(3) Uiso 0.5 1 d D . P D 1
H46C H -0.1165 -0.0799 1.0444 0.076 Uiso 0.5 1 calc R . P D 1
H46D H -0.0795 -0.1518 1.0448 0.076 Uiso 0.5 1 calc R . P D 1
C1S C 0.2886(8) -0.2201(10) 0.5446(8) 0.121(3) Uani 1 1 d D . . . .
C2S C 0.2913(8) -0.1881(9) 0.5910(8) 0.121(3) Uani 1 1 d D . . . .
H2SA H 0.3335 -0.1593 0.5742 0.182 Uiso 1 1 calc GR . . . .
H2SB H 0.2896 -0.2263 0.6392 0.182 Uiso 1 1 calc GR . . . .
H2SC H 0.2524 -0.1566 0.5913 0.182 Uiso 1 1 calc GR . . . .
N1S N 0.2864(6) -0.2419(8) 0.5073(7) 0.121(3) Uani 1 1 d . . . . .
C17S C 0.2618(9) 0.1902(14) 0.6233(13) 0.083(4) Uani 0.5 1 d D . P . .
N9S N 0.2054(9) 0.1982(11) 0.6314(10) 0.083(4) Uani 0.5 1 d D . P . .
C18S C 0.3341(10) 0.1872(13) 0.6053(12) 0.083(4) Uani 0.5 1 d D . P . .
H18C H 0.3498 0.1463 0.6440 0.124 Uiso 0.5 1 calc R . P . .
H18D H 0.3474 0.1809 0.5616 0.124 Uiso 0.5 1 calc R . P . .
H18E H 0.3546 0.2323 0.5978 0.124 Uiso 0.5 1 calc R . P . .
F4 F 0.3220(3) -0.4638(4) 0.8434(4) 0.111(2) Uiso 1 1 d D . . . .
F3 F 0.4256(4) -0.4150(4) 0.7806(4) 0.114(2) Uiso 1 1 d D . . . .
F5 F 0.4151(5) -0.4978(5) 0.8938(5) 0.152(3) Uiso 1 1 d D . . . .
F1 F 0.3731(5) -0.3947(6) 0.8671(5) 0.120 Uiso 0.5 1 d D . P J 1
F2 F 0.3997(8) -0.5374(7) 0.8328(9) 0.121(5) Uiso 0.5 1 d D . P K 2
B9A B 0.3897(4) -0.4729(5) 0.8348(5) 0.048(4) Uiso 0.5 1 d D . P K 2
B9B B 0.3842(4) -0.4470(6) 0.8452(4) 0.048(4) Uiso 0.5 1 d D . P J 1
B10 B -0.0151(5) 0.0120(5) 0.4984(5) 0.116(2) Uiso 0.5 1 d D . P L -1
F6 F 0.0447(5) 0.0306(8) 0.4508(6) 0.116(2) Uiso 0.5 1 d D . P L -1
F7 F -0.0128(7) -0.0554(5) 0.5506(6) 0.116(2) Uiso 0.5 1 d D . P L -1
F8 F -0.0652(6) 0.0139(7) 0.4651(6) 0.116(2) Uiso 0.5 1 d D . P L -1
F9 F -0.0281(6) 0.0596(6) 0.5269(6) 0.116(2) Uiso 0.5 1 d D . P L -1
N2S N 0.4037(7) -0.1443(10) 0.9356(9) 0.068(3) Uani 0.5 1 d . . P . .
C3S C 0.3838(9) -0.1096(13) 0.8889(11) 0.068(3) Uani 0.5 1 d . . P . .
C4S C 0.3523(9) -0.0741(12) 0.8288(10) 0.068(3) Uani 0.5 1 d . . P . .
H4SA H 0.3754 -0.0872 0.7909 0.102 Uiso 0.5 1 calc GR . P . .
H4SB H 0.3558 -0.0215 0.8115 0.102 Uiso 0.5 1 calc GR . P . .
H4SC H 0.3044 -0.0894 0.8430 0.102 Uiso 0.5 1 calc GR . P . .
C7S C 0.1414(15) -0.0124(13) 0.8490(15) 0.082(4) Uani 0.5 1 d . . P . .
N4S N 0.0997(12) -0.0450(10) 0.8837(11) 0.082(4) Uani 0.5 1 d . . P . .
C5S C 0.3884(14) -0.3180(15) 0.9258(16) 0.109(5) Uani 0.5 1 d . . P . .
C6S C 0.4450(12) -0.3093(14) 0.8824(15) 0.109(5) Uani 0.5 1 d . . P . .
H6SA H 0.4385 -0.3157 0.8417 0.163 Uiso 0.5 1 calc GR . P . .
H6SB H 0.4769 -0.3450 0.9062 0.163 Uiso 0.5 1 calc GR . P . .
H6SC H 0.4633 -0.2603 0.8659 0.163 Uiso 0.5 1 calc GR . P . .
N3S N 0.3384(11) -0.3304(12) 0.9624(12) 0.109(5) Uani 0.5 1 d . . P . .
C8S C 0.1936(13) 0.0240(12) 0.7962(13) 0.082(4) Uani 0.5 1 d . . P . .
H8SA H 0.2155 0.0556 0.8090 0.123 Uiso 0.5 1 calc R . P . .
H8SB H 0.2265 -0.0104 0.7881 0.123 Uiso 0.5 1 calc R . P . .
H8SC H 0.1769 0.0533 0.7528 0.123 Uiso 0.5 1 calc R . P . .
N7S N -0.1685(10) 0.4232(12) 0.3523(11) 0.090(6) Uani 0.5 1 d . U P . .
C13S C -0.1876(12) 0.4049(13) 0.4077(15) 0.082(7) Uani 0.5 1 d . U P . .
C14S C -0.2117(12) 0.3848(14) 0.4907(14) 0.093(7) Uani 0.5 1 d . U P . .
H14A H -0.2500 0.4148 0.4976 0.140 Uiso 0.5 1 calc GR . P . .
H14B H -0.1740 0.3939 0.5078 0.140 Uiso 0.5 1 calc GR . P . .
H14C H -0.2259 0.3336 0.5173 0.140 Uiso 0.5 1 calc GR . P . .
C12S C -0.281(2) 0.395(2) 0.872(2) 0.065(6) Uani 0.25 1 d . . P . .
H12C H -0.2634 0.3650 0.9150 0.097 Uiso 0.25 1 calc R . P . .
H12D H -0.2515 0.3919 0.8311 0.097 Uiso 0.25 1 calc R . P . .
H12E H -0.2827 0.4454 0.8652 0.097 Uiso 0.25 1 calc R . P . .
C11S C -0.343(2) 0.372(2) 0.881(2) 0.065(6) Uani 0.25 1 d . U P . .
N6S N -0.3941(17) 0.3628(17) 0.8744(17) 0.065(6) Uani 0.25 1 d . . P . .
B11 B 0.4085(6) 0.1580(8) 0.7656(6) 0.120 Uiso 0.5 1 d D . P . .
F10 F 0.4675(6) 0.1287(7) 0.7828(7) 0.120 Uiso 0.5 1 d D . P . .
F11 F 0.4248(7) 0.2120(6) 0.6994(5) 0.120 Uiso 0.5 1 d D . P . .
F12 F 0.3686(6) 0.1119(6) 0.7698(7) 0.120 Uiso 0.5 1 d D . P . .
F13 F 0.3825(6) 0.1888(7) 0.8086(6) 0.120 Uiso 0.5 1 d D . P . .
C9S C 0.2965(12) -0.0032(14) 0.9606(14) 0.086(4) Uani 0.5 1 d . . P . .
C10S C 0.3525(11) 0.0337(13) 0.9470(13) 0.086(4) Uani 0.5 1 d . . P . .
H10C H 0.3901 0.0004 0.9576 0.128 Uiso 0.5 1 calc R . P . .
H10D H 0.3630 0.0686 0.8968 0.128 Uiso 0.5 1 calc R . P . .
H10E H 0.3461 0.0595 0.9766 0.128 Uiso 0.5 1 calc R . P . .
C15S C -0.3630(19) 0.2110(15) 0.6710(19) 0.056(5) Uani 0.25 1 d D U P . .
N5S N 0.2468(10) -0.0216(11) 0.9678(11) 0.086(4) Uani 0.5 1 d . . P . .
N8S N -0.3317(15) 0.2524(17) 0.6521(15) 0.056(5) Uani 0.25 1 d . . P . .
C16S C -0.3854(18) 0.1347(16) 0.6940(18) 0.056(5) Uani 0.25 1 d D . P . .
H16C H -0.4348 0.1297 0.7116 0.084 Uiso 0.25 1 calc R . P . .
H16D H -0.3730 0.1229 0.6536 0.084 Uiso 0.25 1 calc R . P . .
H16E H -0.3631 0.1017 0.7320 0.084 Uiso 0.25 1 calc R . P . .

loop_
_atom_site_aniso_label
_atom_site_aniso_U_11
_atom_site_aniso_U_22
_atom_site_aniso_U_33
_atom_site_aniso_U_23
_atom_site_aniso_U_13
_atom_site_aniso_U_12
Pd1 0.0375(3) 0.0363(3) 0.0314(3) -0.0035(2) 0.0032(2) -0.0067(2)
Fe1 0.0384(7) 0.0384(7) 0.0358(7) -0.0122(5) 0.0044(5) -0.0065(5)
Fe2 0.0413(7) 0.0389(7) 0.0338(6) -0.0111(5) 0.0031(5) -0.0050(5)
Fe3 0.0314(6) 0.0424(7) 0.0352(7) -0.0038(6) -0.0009(5) -0.0054(5)
Fe4 0.0333(6) 0.0391(7) 0.0307(6) -0.0069(5) -0.0003(5) -0.0046(5)
O1 0.057(4) 0.047(3) 0.034(3) -0.009(3) 0.002(3) 0.004(3)
O2 0.058(4) 0.051(3) 0.038(3) -0.018(3) 0.008(3) -0.006(3)
O3 0.054(3) 0.044(3) 0.034(3) -0.013(2) 0.010(3) -0.009(3)
O4 0.056(4) 0.050(3) 0.035(3) -0.018(3) 0.014(3) -0.018(3)
O5 0.042(3) 0.059(4) 0.035(3) -0.015(3) 0.006(2) -0.012(3)
O6 0.048(3) 0.061(4) 0.035(3) -0.017(3) 0.006(3) -0.007(3)
O7 0.061(4) 0.042(3) 0.040(3) -0.017(3) 0.011(3) -0.014(3)
O8 0.043(3) 0.036(3) 0.047(3) -0.012(3) 0.004(3) -0.004(2)
O9 0.058(4) 0.037(3) 0.037(3) -0.010(2) 0.007(3) -0.015(3)
O10 0.048(3) 0.037(3) 0.042(3) -0.013(3) 0.005(3) -0.005(2)
O11 0.051(4) 0.049(3) 0.048(3) -0.017(3) 0.004(3) -0.014(3)
O12 0.053(3) 0.040(3) 0.039(3) -0.007(2) 0.000(3) -0.008(3)
O13 0.038(3) 0.044(3) 0.035(3) 0.001(2) -0.006(2) -0.004(2)
O14 0.036(3) 0.046(3) 0.036(3) -0.002(3) 0.000(2) -0.002(2)
O15 0.044(3) 0.049(3) 0.033(3) 0.001(3) -0.001(2) -0.004(3)
O16 0.043(3) 0.041(3) 0.042(3) 0.001(3) -0.004(3) -0.004(2)
O17 0.043(3) 0.047(3) 0.040(3) -0.002(3) -0.005(3) -0.010(3)
O18 0.033(3) 0.044(3) 0.037(3) 0.003(2) -0.006(2) -0.008(2)
O19 0.031(3) 0.042(3) 0.038(3) -0.003(2) 0.001(2) -0.008(2)
O20 0.029(3) 0.055(3) 0.035(3) -0.008(3) 0.007(2) -0.010(2)
O21 0.035(3) 0.045(3) 0.039(3) -0.010(2) 0.005(2) -0.009(2)
O22 0.037(3) 0.048(3) 0.042(3) -0.010(3) 0.008(2) -0.011(3)
O23 0.035(3) 0.051(3) 0.034(3) -0.006(2) -0.001(2) -0.009(2)
O24 0.035(3) 0.063(4) 0.036(3) -0.013(3) 0.007(2) -0.012(3)
N1 0.050(4) 0.047(4) 0.037(4) -0.016(3) 0.001(3) -0.007(3)
N2 0.051(4) 0.044(4) 0.034(4) -0.010(3) 0.000(3) -0.012(3)
N3 0.034(4) 0.042(4) 0.036(3) -0.008(3) 0.010(3) -0.007(3)
N4 0.046(4) 0.043(4) 0.033(3) -0.015(3) 0.007(3) -0.004(3)
N5 0.045(4) 0.050(4) 0.035(4) -0.015(3) 0.001(3) -0.009(3)
N6 0.039(4) 0.050(4) 0.044(4) -0.018(3) 0.009(3) -0.012(3)
N7 0.047(4) 0.052(4) 0.031(3) -0.011(3) 0.010(3) -0.016(3)
N8 0.049(4) 0.034(4) 0.036(4) -0.009(3) 0.000(3) -0.003(3)
N9 0.042(4) 0.032(3) 0.043(4) -0.010(3) 0.004(3) -0.008(3)
N10 0.038(4) 0.032(3) 0.041(4) -0.007(3) 0.010(3) -0.004(3)
N11 0.051(4) 0.044(4) 0.038(4) -0.012(3) 0.006(3) -0.008(3)
N12 0.051(4) 0.041(4) 0.040(4) -0.018(3) 0.002(3) -0.004(3)
N13 0.046(4) 0.036(4) 0.038(4) -0.001(3) -0.004(3) -0.012(3)
N14 0.035(4) 0.044(4) 0.041(4) -0.009(3) -0.007(3) -0.004(3)
N15 0.033(4) 0.042(4) 0.044(4) -0.006(3) -0.002(3) 0.001(3)
N16 0.037(4) 0.057(4) 0.035(4) -0.011(3) -0.005(3) -0.002(3)
N17 0.040(4) 0.049(4) 0.034(4) -0.002(3) -0.003(3) 0.000(3)
N18 0.030(3) 0.046(4) 0.044(4) -0.008(3) 0.001(3) -0.003(3)
N19 0.033(4) 0.045(4) 0.035(3) -0.010(3) -0.001(3) -0.005(3)
N20 0.035(4) 0.052(4) 0.030(3) -0.011(3) 0.001(3) -0.008(3)
N21 0.034(4) 0.048(4) 0.031(3) -0.004(3) -0.001(3) -0.009(3)
N22 0.034(4) 0.048(4) 0.034(3) -0.006(3) 0.006(3) -0.004(3)
N23 0.031(3) 0.044(4) 0.034(4) -0.008(3) 0.005(3) -0.005(3)
N24 0.033(4) 0.050(4) 0.042(4) -0.009(3) -0.003(3) -0.006(3)
N25 0.044(4) 0.041(4) 0.029(3) -0.003(3) -0.001(3) -0.010(3)
N26 0.046(4) 0.044(4) 0.032(3) -0.002(3) 0.003(3) -0.019(3)
N27 0.043(4) 0.043(4) 0.038(4) 0.000(3) -0.001(3) -0.001(3)
N28 0.036(4) 0.035(4) 0.043(4) -0.003(3) 0.006(3) -0.001(3)
C1 0.049(5) 0.039(5) 0.053(5) -0.024(4) -0.002(4) 0.003(4)
C2 0.039(5) 0.045(5) 0.050(5) -0.014(4) -0.006(4) -0.004(4)
C3 0.060(6) 0.061(6) 0.058(6) -0.029(5) 0.000(5) 0.009(5)
C4 0.099(9) 0.063(7) 0.064(7) -0.031(5) -0.008(6) 0.028(6)
C5 0.096(9) 0.084(8) 0.065(7) -0.028(6) -0.029(6) 0.036(7)
C6 0.070(6) 0.056(6) 0.046(5) -0.019(4) -0.009(5) 0.011(5)
C7 0.039(4) 0.038(4) 0.037(4) -0.009(4) 0.000(3) -0.003(4)
C8 0.047(5) 0.038(4) 0.036(4) -0.015(4) -0.003(4) -0.001(4)
C9 0.050(5) 0.042(5) 0.040(5) -0.008(4) 0.008(4) -0.015(4)
C10 0.079(7) 0.076(7) 0.058(6) -0.033(5) 0.013(5) -0.040(6)
C11 0.122(10) 0.065(7) 0.042(5) -0.022(5) 0.009(6) -0.037(6)
C12 0.058(5) 0.042(5) 0.035(4) -0.013(4) -0.001(4) -0.015(4)
C13 0.049(5) 0.051(5) 0.044(5) -0.018(4) -0.003(4) -0.004(4)
C14 0.038(4) 0.050(5) 0.040(4) -0.020(4) -0.002(4) -0.003(4)
C15 0.033(5) 0.075(6) 0.056(5) -0.024(5) 0.002(4) -0.012(4)
C16 0.045(6) 0.101(8) 0.069(7) -0.033(6) -0.005(5) -0.012(5)
C17 0.058(7) 0.109(9) 0.072(7) -0.032(7) -0.016(6) 0.002(6)
C18 0.048(5) 0.079(7) 0.047(5) -0.024(5) -0.002(4) -0.004(5)
C19 0.042(5) 0.042(4) 0.033(4) -0.011(4) 0.003(3) -0.003(4)
C20 0.051(5) 0.040(5) 0.037(4) -0.012(4) 0.000(4) -0.009(4)
C21 0.057(5) 0.045(5) 0.036(4) -0.009(4) -0.004(4) 0.003(4)
C22 0.067(6) 0.038(5) 0.039(5) -0.004(4) -0.006(4) -0.001(4)
C23 0.048(5) 0.041(5) 0.030(4) -0.006(4) 0.000(4) -0.004(4)
C24 0.041(5) 0.047(5) 0.042(4) -0.020(4) 0.005(4) -0.011(4)
C25 0.054(5) 0.051(5) 0.041(5) -0.022(4) 0.008(4) -0.013(4)
C26 0.054(5) 0.045(5) 0.034(4) -0.016(4) 0.005(4) -0.011(4)
C27 0.066(6) 0.052(5) 0.036(4) -0.017(4) 0.012(4) -0.017(4)
C28 0.075(7) 0.051(5) 0.050(5) -0.027(4) 0.006(5) -0.016(5)
C29 0.054(5) 0.054(5) 0.051(5) -0.024(4) 0.006(4) -0.022(4)
C30 0.046(5) 0.032(4) 0.043(5) -0.010(4) 0.006(4) 0.000(4)
C31 0.048(5) 0.040(5) 0.042(5) -0.013(4) 0.006(4) -0.003(4)
C32 0.042(5) 0.057(6) 0.069(6) -0.023(5) 0.011(4) -0.005(4)
C33 0.047(6) 0.062(6) 0.087(7) -0.031(6) 0.012(5) -0.004(5)
C34 0.061(6) 0.053(6) 0.102(8) -0.034(6) 0.008(6) 0.012(5)
C35 0.057(6) 0.047(5) 0.061(6) -0.018(5) 0.007(5) -0.005(4)
C36 0.038(4) 0.045(5) 0.036(4) -0.016(4) 0.003(3) -0.006(4)
C37 0.038(4) 0.040(4) 0.041(5) -0.014(4) 0.001(4) -0.001(3)
C38 0.089(4) 0.067(3) 0.046(3) -0.024(2) 0.011(3) -0.028(3)
C39 0.089(4) 0.067(3) 0.046(3) -0.024(2) 0.011(3) -0.028(3)
C40 0.089(4) 0.067(3) 0.046(3) -0.024(2) 0.011(3) -0.028(3)
C41 0.089(4) 0.067(3) 0.046(3) -0.024(2) 0.011(3) -0.028(3)
C42 0.048(5) 0.051(5) 0.040(4) -0.019(4) -0.009(4) 0.001(4)
C43 0.051(5) 0.051(5) 0.040(5) -0.020(4) -0.005(4) 0.003(4)
C44 0.053(6) 0.075(7) 0.064(6) -0.034(6) -0.015(5) -0.002(5)
C47 0.057(6) 0.065(6) 0.050(5) -0.016(5) -0.011(5) 0.001(5)
C48 0.046(5) 0.038(5) 0.034(4) -0.004(4) 0.005(4) -0.006(4)
C49 0.050(5) 0.037(4) 0.034(4) -0.009(4) 0.001(4) -0.003(4)
C50 0.041(5) 0.051(5) 0.057(5) -0.023(4) 0.004(4) 0.001(4)
C51 0.045(5) 0.056(6) 0.068(6) -0.026(5) 0.012(4) -0.007(4)
C52 0.046(5) 0.046(5) 0.046(5) -0.009(4) 0.009(4) -0.009(4)
C53 0.032(4) 0.045(5) 0.044(5) -0.011(4) -0.006(4) -0.005(4)
C54 0.034(4) 0.045(5) 0.040(4) -0.011(4) -0.003(3) -0.005(4)
C55 0.031(4) 0.055(5) 0.047(5) -0.010(4) 0.006(4) -0.009(4)
C56 0.034(5) 0.069(6) 0.067(6) -0.001(5) 0.003(4) -0.002(4)
C57 0.035(5) 0.074(7) 0.085(8) 0.003(6) -0.012(5) -0.005(5)
C58 0.036(5) 0.049(5) 0.047(5) -0.003(4) -0.007(4) -0.003(4)
C59 0.035(4) 0.057(6) 0.043(5) -0.014(4) 0.000(4) 0.002(4)
C60 0.056(5) 0.046(5) 0.045(5) -0.013(4) -0.006(4) 0.011(4)
C61 0.096(4) 0.069(3) 0.063(3) -0.022(3) -0.002(3) 0.015(3)
C62 0.096(4) 0.069(3) 0.063(3) -0.022(3) -0.002(3) 0.015(3)
C63 0.096(4) 0.069(3) 0.063(3) -0.022(3) -0.002(3) 0.015(3)
C64 0.096(4) 0.069(3) 0.063(3) -0.022(3) -0.002(3) 0.015(3)
C65 0.042(5) 0.050(5) 0.040(5) -0.006(4) -0.007(4) -0.013(4)
C66 0.042(5) 0.062(6) 0.043(5) -0.007(4) -0.005(4) -0.013(4)
C67 0.087(4) 0.070(3) 0.073(3) -0.002(3) -0.039(3) -0.025(3)
C68 0.087(4) 0.070(3) 0.073(3) -0.002(3) -0.039(3) -0.025(3)
C69 0.087(4) 0.070(3) 0.073(3) -0.002(3) -0.039(3) -0.025(3)
C70 0.087(4) 0.070(3) 0.073(3) -0.002(3) -0.039(3) -0.025(3)
C71 0.038(4) 0.041(5) 0.038(4) -0.006(4) 0.004(4) -0.003(4)
C72 0.040(5) 0.039(5) 0.041(5) -0.002(4) -0.007(4) -0.006(4)
C73 0.081(7) 0.066(7) 0.056(6) -0.003(5) -0.025(5) -0.026(6)
C74 0.109(9) 0.060(6) 0.065(7) 0.010(5) -0.041(7) -0.044(6)
C75 0.075(7) 0.046(5) 0.043(5) 0.011(4) -0.012(5) -0.024(5)
C76 0.039(5) 0.047(5) 0.037(4) -0.012(4) 0.003(4) -0.010(4)
C77 0.030(4) 0.045(5) 0.037(4) -0.005(4) -0.003(3) 0.002(3)
C78 0.033(4) 0.049(5) 0.033(4) -0.012(4) -0.002(3) -0.003(4)
C79 0.037(4) 0.046(5) 0.038(4) -0.001(4) -0.006(4) -0.002(4)
C80 0.031(4) 0.052(5) 0.051(5) -0.004(4) -0.006(4) -0.002(4)
C81 0.027(4) 0.049(5) 0.043(5) -0.007(4) -0.002(3) -0.003(4)
C82 0.040(4) 0.044(4) 0.031(4) -0.015(4) -0.005(3) 0.003(4)
C83 0.034(4) 0.043(5) 0.032(4) -0.014(4) -0.003(3) 0.001(3)
C84 0.040(5) 0.058(5) 0.041(5) -0.013(4) -0.005(4) 0.002(4)
C85 0.038(6) 0.120(10) 0.080(8) 0.017(7) -0.009(5) 0.009(6)
C86 0.052(6) 0.061(6) 0.082(7) 0.006(6) -0.015(5) 0.003(5)
C87 0.040(5) 0.049(5) 0.039(4) -0.012(4) -0.003(4) 0.000(4)
C88 0.041(5) 0.041(5) 0.045(5) -0.016(4) -0.007(4) -0.003(4)
C89 0.039(4) 0.042(5) 0.035(4) -0.006(4) 0.004(4) -0.010(4)
C90 0.049(5) 0.042(5) 0.055(5) -0.013(4) 0.003(4) -0.012(4)
C91 0.064(6) 0.049(5) 0.074(7) -0.026(5) 0.003(5) -0.011(5)
C92 0.071(7) 0.056(6) 0.069(7) -0.024(5) 0.007(5) -0.006(5)
C93 0.040(5) 0.045(5) 0.048(5) -0.013(4) 0.004(4) -0.005(4)
C94 0.039(5) 0.045(5) 0.035(4) -0.009(4) -0.003(3) -0.010(4)
C95 0.036(4) 0.046(5) 0.033(4) -0.009(4) -0.006(3) -0.003(4)
C96 0.053(5) 0.078(7) 0.036(5) -0.021(5) 0.001(4) -0.013(5)
C97 0.062(7) 0.138(11) 0.064(7) -0.067(7) -0.008(5) -0.001(7)
C98 0.060(7) 0.184(14) 0.067(7) -0.057(8) 0.000(6) -0.046(8)
C99 0.047(5) 0.077(6) 0.041(5) -0.018(5) -0.008(4) -0.014(5)
C100 0.039(5) 0.046(5) 0.032(4) -0.007(4) 0.000(3) -0.003(4)
C101 0.038(4) 0.044(5) 0.039(4) -0.012(4) -0.001(4) 0.001(4)
C102 0.041(5) 0.054(5) 0.036(4) -0.015(4) -0.004(4) -0.002(4)
C103 0.044(5) 0.065(6) 0.033(4) -0.018(4) 0.003(4) -0.007(4)
C104 0.041(5) 0.049(5) 0.031(4) -0.010(4) 0.006(4) -0.007(4)
B1 0.044(5) 0.041(5) 0.031(5) -0.010(4) 0.001(4) 0.001(4)
B2 0.044(5) 0.044(5) 0.041(5) -0.020(4) 0.003(4) -0.007(4)
B3 0.060(6) 0.042(5) 0.035(5) -0.017(4) 0.008(4) -0.011(5)
B4 0.038(5) 0.040(5) 0.036(5) -0.008(4) 0.004(4) -0.002(4)
B5 0.050(6) 0.035(5) 0.034(5) -0.001(4) -0.003(4) -0.006(4)
B6 0.033(5) 0.045(5) 0.044(5) -0.013(4) 0.000(4) -0.005(4)
B7 0.039(5) 0.037(5) 0.035(5) -0.006(4) -0.002(4) 0.002(4)
B8 0.042(5) 0.048(5) 0.029(4) -0.013(4) 0.001(4) -0.006(4)
C1S 0.107(6) 0.175(8) 0.125(7) -0.103(6) -0.027(5) 0.012(5)
C2S 0.107(6) 0.175(8) 0.125(7) -0.103(6) -0.027(5) 0.012(5)
N1S 0.107(6) 0.175(8) 0.125(7) -0.103(6) -0.027(5) 0.012(5)
C17S 0.083(8) 0.099(9) 0.088(8) -0.062(7) -0.017(8) 0.010(9)
N9S 0.083(8) 0.099(9) 0.088(8) -0.062(7) -0.017(8) 0.010(9)
C18S 0.083(8) 0.099(9) 0.088(8) -0.062(7) -0.017(8) 0.010(9)
N2S 0.031(6) 0.098(10) 0.068(8) -0.035(7) 0.005(5) -0.011(5)
C3S 0.031(6) 0.098(10) 0.068(8) -0.035(7) 0.005(5) -0.011(5)
C4S 0.031(6) 0.098(10) 0.068(8) -0.035(7) 0.005(5) -0.011(5)
C7S 0.112(14) 0.057(9) 0.100(12) -0.044(9) -0.052(9) 0.021(7)
N4S 0.112(14) 0.057(9) 0.100(12) -0.044(9) -0.052(9) 0.021(7)
C5S 0.072(9) 0.091(10) 0.117(12) -0.013(9) 0.006(8) -0.022(8)
C6S 0.072(9) 0.091(10) 0.117(12) -0.013(9) 0.006(8) -0.022(8)
N3S 0.072(9) 0.091(10) 0.117(12) -0.013(9) 0.006(8) -0.022(8)
C8S 0.112(14) 0.057(9) 0.100(12) -0.044(9) -0.052(9) 0.021(7)
N7S 0.081(11) 0.123(13) 0.081(11) -0.047(10) -0.036(9) -0.003(9)
C13S 0.067(9) 0.084(9) 0.095(9) -0.036(7) -0.025(7) 0.004(7)
C14S 0.064(11) 0.094(13) 0.126(14) -0.055(11) -0.017(10) 0.011(10)
C12S 0.061(7) 0.060(6) 0.070(7) -0.025(4) -0.015(4) -0.001(4)
C11S 0.061(7) 0.060(6) 0.070(7) -0.025(4) -0.015(4) -0.001(4)
N6S 0.061(7) 0.060(6) 0.070(7) -0.025(4) -0.015(4) -0.001(4)
C9S 0.074(9) 0.100(10) 0.109(9) -0.081(8) 0.011(8) -0.010(7)
C10S 0.074(9) 0.100(10) 0.109(9) -0.081(8) 0.011(8) -0.010(7)
C15S 0.056(6) 0.063(6) 0.051(6) -0.023(4) -0.018(4) 0.003(4)
N5S 0.074(9) 0.100(10) 0.109(9) -0.081(8) 0.011(8) -0.010(7)
N8S 0.056(6) 0.063(6) 0.051(6) -0.023(4) -0.018(4) 0.003(4)
C16S 0.056(6) 0.063(6) 0.051(6) -0.023(4) -0.018(4) 0.003(4)

loop_
_atom_type_symbol
_atom_type_description
_atom_type_scat_dispersion_real
_atom_type_scat_dispersion_imag
_atom_type_scat_source
C C 0.0181 0.0091 'International Tables Vol C Tables 4.2.6.8 and 6.1.1.4'
H H 0.0000 0.0000 'International Tables Vol C Tables 4.2.6.8 and 6.1.1.4'
B B 0.0090 0.0039 'International Tables Vol C Tables 4.2.6.8 and 6.1.1.4'
F F 0.0727 0.0534 'International Tables Vol C Tables 4.2.6.8 and 6.1.1.4'
Fe Fe -1.1336 3.1974 'International Tables Vol C Tables 4.2.6.8 and 6.1.1.4'
N N 0.0311 0.0180 'International Tables Vol C Tables 4.2.6.8 and 6.1.1.4'
O O 0.0492 0.0322 'International Tables Vol C Tables 4.2.6.8 and 6.1.1.4'
Pd Pd 0.1215 3.9337 'International Tables Vol C Tables 4.2.6.8 and 6.1.1.4'

loop_
_exptl_crystal_face_index_h
_exptl_crystal_face_index_k
_exptl_crystal_face_index_l
_exptl_crystal_face_perp_dist
1 8 -5 0.1759
11 7 8 0.0380
2 9 -5 0.1752
4 -4 10 0.1561
-10 -9 -8 0.0421
-13 0 0 0.0594
13 0 0 0.0594
-7 9 9 0.0558
7 -9 -9 0.0558
0 11 11 0.0346
0 -11 -11 0.0346
0 -12 -11 0.0348
0 12 11 0.0348
-7 -11 -11 0.0251

loop_
_geom_angle_atom_site_label_1
_geom_angle_atom_site_label_2
_geom_angle_atom_site_label_3
_geom_angle
_geom_angle_site_symmetry_1
_geom_angle_site_symmetry_3
N26 Pd1 N25 173.7(2) 2_556 .
N26 Pd1 N27 89.0(3) 2_556 .
N26 Pd1 N28 89.8(3) 2_556 2_556
N27 Pd1 N25 88.6(3) . .
N28 Pd1 N25 92.0(3) 2_556 .
N28 Pd1 N27 173.6(2) 2_556 .
N1 Fe1 N4 117.6(3) . .
N2 Fe1 N1 77.9(3) . .
N2 Fe1 N3 146.5(3) . .
N2 Fe1 N4 84.8(3) . .
N2 Fe1 N5 120.5(3) . .
N2 Fe1 N6 87.1(3) . .
N3 Fe1 N1 85.0(3) . .
N3 Fe1 N4 78.0(3) . .
N3 Fe1 N5 86.6(3) . .
N5 Fe1 N1 87.2(3) . .
N5 Fe1 N4 149.0(3) . .
N6 Fe1 N1 149.8(3) . .
N6 Fe1 N3 119.7(3) . .
N6 Fe1 N4 86.4(3) . .
N6 Fe1 N5 78.0(3) . .
N7 Fe2 N8 78.3(3) . .
N7 Fe2 N9 86.8(3) . .
N7 Fe2 N10 150.6(3) . .
N7 Fe2 N11 86.5(3) . .
N7 Fe2 N12 116.9(3) . .
N9 Fe2 N8 116.0(3) . .
N9 Fe2 N10 77.8(3) . .
N9 Fe2 N11 87.3(3) . .
N9 Fe2 N12 150.6(3) . .
N10 Fe2 N8 86.1(3) . .
N10 Fe2 N11 117.2(3) . .
N11 Fe2 N8 151.0(3) . .
N12 Fe2 N8 87.1(3) . .
N12 Fe2 N10 86.6(3) . .
N12 Fe2 N11 77.8(3) . .
N13 Fe3 N14 78.6(3) . .
N13 Fe3 N15 85.9(3) . .
N13 Fe3 N16 116.4(3) . .
N13 Fe3 N17 86.6(3) . .
N13 Fe3 N18 151.6(3) . .
N15 Fe3 N14 150.2(3) . .
N16 Fe3 N14 86.4(3) . .
N16 Fe3 N15 77.8(3) . .
N16 Fe3 N17 150.5(3) . .
N16 Fe3 N18 86.2(3) . .
N17 Fe3 N14 117.7(3) . .
N17 Fe3 N15 86.3(3) . .
N18 Fe3 N14 86.4(3) . .
N18 Fe3 N15 117.1(3) . .
N18 Fe3 N17 79.2(3) . .
N20 Fe4 N19 77.7(3) . .
N20 Fe4 N23 148.0(3) . .
N20 Fe4 N24 86.0(3) . .
N21 Fe4 N19 86.9(3) . .
N21 Fe4 N20 118.1(3) . .
N21 Fe4 N22 78.1(3) . .
N21 Fe4 N23 87.2(3) . .
N21 Fe4 N24 150.4(3) . .
N22 Fe4 N19 150.0(3) . .
N22 Fe4 N20 86.6(3) . .
N22 Fe4 N23 119.5(3) . .
N22 Fe4 N24 87.2(3) . .
N23 Fe4 N19 85.1(3) . .
N23 Fe4 N24 77.8(3) . .
N24 Fe4 N19 116.6(3) . .
N1 O1 B1 111.0(6) . .
N2 O2 B2 111.5(6) . .
N3 O3 B1 109.1(6) . .
N4 O4 B2 113.7(6) . .
N5 O5 B1 112.4(6) . .
N6 O6 B2 111.8(6) . .
N7 O7 B3 111.2(6) . .
N8 O8 B4 111.5(6) . .
N9 O9 B3 112.7(6) . .
N10 O10 B4 109.6(6) . .
N11 O11 B3 112.2(6) . .
N12 O12 B4 111.9(6) . .
N13 O13 B5 110.4(6) . .
N14 O14 B6 112.7(6) . .
N15 O15 B5 112.2(6) . .
N16 O16 B6 112.5(6) . .
N17 O17 B5 111.1(6) . .
N18 O18 B6 110.8(6) . .
N19 O19 B7 112.1(5) . .
N20 O20 B8 110.5(6) . .
N21 O21 B7 111.1(6) . .
N22 O22 B8 110.9(6) . .
N23 O23 B7 110.7(6) . .
N24 O24 B8 110.5(6) . .
O1 N1 Fe1 123.6(5) . .
C1 N1 Fe1 119.0(6) . .
C1 N1 O1 116.7(7) . .
O2 N2 Fe1 124.6(5) . .
C2 N2 Fe1 118.8(6) . .
C2 N2 O2 115.6(7) . .
O3 N3 Fe1 124.8(5) . .
C7 N3 Fe1 120.0(5) . .
C7 N3 O3 114.1(6) . .
O4 N4 Fe1 123.2(5) . .
C8 N4 Fe1 118.6(5) . .
C8 N4 O4 117.5(6) . .
O5 N5 Fe1 122.5(5) . .
C14 N5 Fe1 118.7(5) . .
C14 N5 O5 117.4(6) . .
O6 N6 Fe1 124.2(5) . .
C13 N6 Fe1 119.7(6) . .
C13 N6 O6 115.4(7) . .
O7 N7 Fe2 123.7(5) . .
C30 N7 Fe2 119.7(6) . .
C30 N7 O7 115.3(7) . .
O8 N8 Fe2 122.9(5) . .
C31 N8 Fe2 118.3(6) . .
C31 N8 O8 117.5(6) . .
O9 N9 Fe2 122.7(5) . .
C36 N9 Fe2 120.2(5) . .
C36 N9 O9 116.0(6) . .
O10 N10 Fe2 124.0(5) . .
C37 N10 Fe2 119.9(5) . .
C37 N10 O10 115.0(7) . .
O11 N11 Fe2 122.1(5) . .
C43 N11 Fe2 119.6(6) . .
C43 N11 O11 117.3(7) . .
O12 N12 Fe2 122.4(5) . .
C42 N12 Fe2 119.4(5) . .
C42 N12 O12 117.0(7) . .
O13 N13 Fe3 124.0(5) . .
C53 N13 Fe3 118.8(5) . .
C53 N13 O13 115.9(6) . .
O14 N14 Fe3 123.3(5) . .
C54 N14 Fe3 118.8(5) . .
C54 N14 O14 116.8(6) . .
O15 N15 Fe3 122.6(5) . .
C59 N15 Fe3 119.6(5) . .
C59 N15 O15 116.7(7) . .
O16 N16 Fe3 123.5(5) . .
C60 N16 Fe3 119.9(6) . .
C60 N16 O16 115.1(7) . .
O17 N17 Fe3 123.8(5) . .
C65 N17 Fe3 117.9(5) . .
C65 N17 O17 117.2(7) . .
O18 N18 Fe3 124.9(5) . .
C66 N18 Fe3 118.0(6) . .
C66 N18 O18 116.0(7) . .
O19 N19 Fe4 123.5(5) . .
C82 N19 Fe4 120.2(5) . .
C82 N19 O19 115.4(6) . .
O20 N20 Fe4 123.2(5) . .
C83 N20 Fe4 119.9(5) . .
C83 N20 O20 115.8(6) . .
O21 N21 Fe4 124.0(5) . .
C88 N21 Fe4 120.5(5) . .
C88 N21 O21 114.6(6) . .
O22 N22 Fe4 123.0(5) . .
C89 N22 Fe4 119.7(5) . .
C89 N22 O22 115.8(6) . .
O23 N23 Fe4 123.8(5) . .
C94 N23 Fe4 119.4(5) . .
C94 N23 O23 115.7(6) . .
O24 N24 Fe4 123.4(5) . .
C95 N24 Fe4 119.6(5) . .
C95 N24 O24 116.4(6) . .
C19 N25 Pd1 117.2(5) . .
C19 N25 C23 119.3(7) . .
C23 N25 Pd1 123.5(5) . .
C48 N26 Pd1 118.5(5) . 2_556
C52 N26 Pd1 123.9(6) . 2_556
C52 N26 C48 116.6(7) . .
C71 N27 Pd1 117.5(6) . .
C75 N27 Pd1 124.2(6) . .
C75 N27 C71 118.3(8) . .
C100 N28 Pd1 118.4(6) . 2_556
C104 N28 Pd1 123.8(5) . 2_556
C104 N28 C100 117.1(7) . .
N1 C1 C2 110.7(7) . .
N1 C1 C6 126.2(8) . .
C2 C1 C6 123.1(8) . .
N2 C2 C1 113.1(8) . .
N2 C2 C3 124.8(8) . .
C1 C2 C3 122.1(8) . .
C2 C3 H3A 109.4 . .
C2 C3 H3B 109.4 . .
C2 C3 C4 111.2(8) . .
H3A C3 H3B 108.0 . .
C4 C3 H3A 109.4 . .
C4 C3 H3B 109.4 . .
C3 C4 H4A 108.9 . .
C3 C4 H4B 108.9 . .
H4A C4 H4B 107.8 . .
C5 C4 C3 113.2(9) . .
C5 C4 H4A 108.9 . .
C5 C4 H4B 108.9 . .
C4 C5 H5A 109.3 . .
C4 C5 H5B 109.3 . .
C4 C5 C6 111.7(9) . .
H5A C5 H5B 107.9 . .
C6 C5 H5A 109.3 . .
C6 C5 H5B 109.3 . .
C1 C6 C5 110.9(8) . .
C1 C6 H6A 109.4 . .
C1 C6 H6B 109.4 . .
C5 C6 H6A 109.4 . .
C5 C6 H6B 109.4 . .
H6A C6 H6B 108.0 . .
N3 C7 C8 109.6(7) . .
N3 C7 C12 127.3(7) . .
C8 C7 C12 123.1(7) . .
N4 C8 C7 113.4(7) . .
N4 C8 C9 124.9(7) . .
C7 C8 C9 121.7(7) . .
C8 C9 H9A 109.7 . .
C8 C9 H9B 109.7 . .
H9A C9 H9B 108.2 . .
C10 C9 C8 110.0(7) . .
C10 C9 H9A 109.7 . .
C10 C9 H9B 109.7 . .
C9 C10 H10A 108.6 . .
C9 C10 H10B 108.6 . .
H10A C10 H10B 107.6 . .
C11 C10 C9 114.5(8) . .
C11 C10 H10A 108.6 . .
C11 C10 H10B 108.6 . .
C10 C11 H11A 108.7 . .
C10 C11 H11B 108.7 . .
C10 C11 C12 114.2(9) . .
H11A C11 H11B 107.6 . .
C12 C11 H11A 108.7 . .
C12 C11 H11B 108.7 . .
C7 C12 C11 112.1(7) . .
C7 C12 H12A 109.2 . .
C7 C12 H12B 109.2 . .
C11 C12 H12A 109.2 . .
C11 C12 H12B 109.2 . .
H12A C12 H12B 107.9 . .
N6 C13 C14 111.0(8) . .
N6 C13 C18 127.1(8) . .
C14 C13 C18 121.9(8) . .
N5 C14 C13 112.0(7) . .
N5 C14 C15 125.3(7) . .
C13 C14 C15 122.7(8) . .
C14 C15 H15A 109.2 . .
C14 C15 H15B 109.2 . .
C14 C15 C16 112.1(7) . .
H15A C15 H15B 107.9 . .
C16 C15 H15A 109.2 . .
C16 C15 H15B 109.2 . .
C15 C16 H16A 108.9 . .
C15 C16 H16B 108.9 . .
C15 C16 C17 113.4(8) . .
H16A C16 H16B 107.7 . .
C17 C16 H16A 108.9 . .
C17 C16 H16B 108.9 . .
C16 C17 H17A 109.2 . .
C16 C17 H17B 109.2 . .
C16 C17 C18 112.0(9) . .
H17A C17 H17B 107.9 . .
C18 C17 H17A 109.2 . .
C18 C17 H17B 109.2 . .
C13 C18 C17 110.0(8) . .
C13 C18 H18A 109.7 . .
C13 C18 H18B 109.7 . .
C17 C18 H18A 109.7 . .
C17 C18 H18B 109.7 . .
H18A C18 H18B 108.2 . .
N25 C19 H19 117.8 . .
N25 C19 C20 124.3(7) . .
C20 C19 H19 117.8 . .
C19 C20 C21 115.6(7) . .
C19 C20 B1 119.9(7) . .
C21 C20 B1 124.4(8) . .
C20 C21 H21 119.9 . .
C22 C21 C20 120.1(8) . .
C22 C21 H21 119.9 . .
C21 C22 H22 119.8 . .
C23 C22 C21 120.3(8) . .
C23 C22 H22 119.8 . .
N25 C23 C22 120.3(7) . .
N25 C23 H23 119.8 . .
C22 C23 H23 119.8 . .
C25 C24 B2 120.2(7) . .
C29 C24 C25 118.2(7) . .
C29 C24 B2 121.4(7) . .
C24 C25 H25 119.6 . .
C26 C25 C24 120.8(8) . .
C26 C25 H25 119.6 . .
C25 C26 B3 118.9(7) . .
C27 C26 C25 118.9(7) . .
C27 C26 B3 122.1(7) . .
C26 C27 H27 119.4 . .
C26 C27 C28 121.3(8) . .
C28 C27 H27 119.4 . .
C27 C28 H28 120.7 . .
C29 C28 C27 118.6(8) . .
C29 C28 H28 120.7 . .
C24 C29 C28 122.2(8) . .
C24 C29 H29 118.9 . .
C28 C29 H29 118.9 . .
N7 C30 C31 110.4(7) . .
N7 C30 C35 126.6(8) . .
C31 C30 C35 123.0(7) . .
N8 C31 C30 112.7(7) . .
N8 C31 C32 126.0(8) . .
C30 C31 C32 121.1(8) . .
C31 C32 H32A 109.1 . .
C31 C32 H32B 109.1 . .
C31 C32 C33 112.6(8) . .
H32A C32 H32B 107.8 . .
C33 C32 H32A 109.1 . .
C33 C32 H32B 109.1 . .
C32 C33 H33A 109.1 . .
C32 C33 H33B 109.1 . .
H33A C33 H33B 107.8 . .
C34 C33 C32 112.6(8) . .
C34 C33 H33A 109.1 . .
C34 C33 H33B 109.1 . .
C33 C34 H34A 109.3 . .
C33 C34 H34B 109.3 . .
C33 C34 C35 111.5(8) . .
H34A C34 H34B 108.0 . .
C35 C34 H34A 109.3 . .
C35 C34 H34B 109.3 . .
C30 C35 C34 111.6(8) . .
C30 C35 H35A 109.3 . .
C30 C35 H35B 109.3 . .
C34 C35 H35A 109.3 . .
C34 C35 H35B 109.3 . .
H35A C35 H35B 108.0 . .
N9 C36 C37 110.9(7) . .
N9 C36 C41 127.1(7) . .
C37 C36 C41 122.0(7) . .
N10 C37 C36 110.7(7) . .
N10 C37 C38 127.2(7) . .
C36 C37 C38 122.1(7) . .
C37 C38 H38A 109.3 . .
C37 C38 H38B 109.3 . .
C37 C38 C39 111.8(8) . .
H38A C38 H38B 107.9 . .
C39 C38 H38A 109.3 . .
C39 C38 H38B 109.3 . .
C38 C39 H39A 108.2 . .
C38 C39 H39B 108.2 . .
H39A C39 H39B 107.4 . .
C40 C39 C38 116.2(9) . .
C40 C39 H39A 108.2 . .
C40 C39 H39B 108.2 . .
C39 C40 H40A 108.4 . .
C39 C40 H40B 108.4 . .
C39 C40 C41 115.6(9) . .
H40A C40 H40B 107.4 . .
C41 C40 H40A 108.4 . .
C41 C40 H40B 108.4 . .
C36 C41 C40 111.1(7) . .
C36 C41 H41A 109.4 . .
C36 C41 H41B 109.4 . .
C40 C41 H41A 109.4 . .
C40 C41 H41B 109.4 . .
H41A C41 H41B 108.0 . .
N12 C42 C43 110.8(7) . .
N12 C42 C47 125.8(8) . .
C43 C42 C47 123.4(8) . .
N11 C43 C42 111.9(8) . .
N11 C43 C44 127.7(8) . .
C42 C43 C44 120.4(8) . .
C43 C44 H44C 109.5 . .
C43 C44 H44D 109.5 . .
C43 C44 H44A 109(10) . .
C43 C44 H44B 108(10) . .
C43 C44 C45A 108.7(10) . .
H44C C44 H44D 108.1 . .
H44A C44 H44B 105(10) . .
C45 C44 C43 110.7(11) . .
C45 C44 H44C 109.5 . .
C45 C44 H44D 109.5 . .
C45A C44 H44A 117(10) . .
C45A C44 H44B 109(10) . .
C44 C45 H45A 110.5 . .
C44 C45 H45B 110.5 . .
C44 C45 C46 106.2(15) . .
H45A C45 H45B 108.7 . .
C46 C45 H45A 110.5 . .
C46 C45 H45B 110.5 . .
C45 C46 H46A 108.7 . .
C45 C46 H46B 108.7 . .
C45 C46 C47 114.3(15) . .
H46A C46 H46B 107.6 . .
C47 C46 H46A 108.7 . .
C47 C46 H46B 108.7 . .
C42 C47 C46 107.3(10) . .
C42 C47 H47C 110.2 . .
C42 C47 H47D 110.2 . .
C42 C47 H47A 98(10) . .
C42 C47 H47B 133(9) . .
C42 C47 C46A 114.7(11) . .
C46 C47 H47C 110.2 . .
C46 C47 H47D 110.2 . .
H47C C47 H47D 108.5 . .
H47A C47 H47B 91(10) . .
C46A C47 H47A 92(10) . .
C46A C47 H47B 19(9) . .
N26 C48 H48 117.0 . .
C49 C48 N26 126.0(8) . .
C49 C48 H48 117.0 . .
C48 C49 C50 115.6(7) . .
C48 C49 B4 120.0(7) . .
C50 C49 B4 124.4(7) . .
C49 C50 H50 120.4 . .
C51 C50 C49 119.1(8) . .
C51 C50 H50 120.4 . .
C50 C51 H51 119.5 . .
C52 C51 C50 121.0(8) . .
C52 C51 H51 119.5 . .
N26 C52 H52 119.3 . .
C51 C52 N26 121.4(8) . .
C51 C52 H52 119.3 . .
N13 C53 C54 111.1(7) . .
N13 C53 C58 125.6(7) . .
C54 C53 C58 123.2(7) . .
N14 C54 C53 112.2(7) . .
N14 C54 C55 125.9(7) . .
C53 C54 C55 121.9(7) . .
C54 C55 H55A 109.7 . .
C54 C55 H55B 109.7 . .
C54 C55 C56 110.0(7) . .
H55A C55 H55B 108.2 . .
C56 C55 H55A 109.7 . .
C56 C55 H55B 109.7 . .
C55 C56 H56A 108.8 . .
C55 C56 H56B 108.8 . .
H56A C56 H56B 107.7 . .
C57 C56 C55 113.7(9) . .
C57 C56 H56A 108.8 . .
C57 C56 H56B 108.8 . .
C56 C57 H57A 108.9 . .
C56 C57 H57B 108.9 . .
C56 C57 C58 113.3(8) . .
H57A C57 H57B 107.7 . .
C58 C57 H57A 108.9 . .
C58 C57 H57B 108.9 . .
C53 C58 C57 110.6(7) . .
C53 C58 H58A 109.5 . .
C53 C58 H58B 109.5 . .
C57 C58 H58A 109.5 . .
C57 C58 H58B 109.5 . .
H58A C58 H58B 108.1 . .
N15 C59 C60 111.5(8) . .
N15 C59 C64 127.4(8) . .
C60 C59 C64 121.2(9) . .
N16 C60 C59 110.4(8) . .
N16 C60 C61 126.3(8) . .
C59 C60 C61 123.2(8) . .
C60 C61 H61A 109.5 . .
C60 C61 H61B 109.5 . .
C60 C61 C62 110.5(9) . .
H61A C61 H61B 108.1 . .
C62 C61 H61A 109.5 . .
C62 C61 H61B 109.5 . .
C61 C62 H62A 109.8 . .
C61 C62 H62B 109.8 . .
H62A C62 H62B 108.2 . .
C63 C62 C61 109.4(9) . .
C63 C62 H62A 109.8 . .
C63 C62 H62B 109.8 . .
C62 C63 H63A 108.9 . .
C62 C63 H63B 108.9 . .
H63A C63 H63B 107.7 . .
C64 C63 C62 113.5(10) . .
C64 C63 H63A 108.9 . .
C64 C63 H63B 108.9 . .
C59 C64 C63 112.9(9) . .
C59 C64 H64A 109.0 . .
C59 C64 H64B 109.0 . .
C63 C64 H64A 109.0 . .
C63 C64 H64B 109.0 . .
H64A C64 H64B 107.8 . .
N17 C65 C66 112.8(7) . .
N17 C65 C70 124.6(8) . .
C66 C65 C70 122.5(8) . .
N18 C66 C65 111.5(8) . .
N18 C66 C67 125.7(8) . .
C65 C66 C67 122.8(8) . .
C66 C67 H67A 109.5 . .
C66 C67 H67B 109.5 . .
C66 C67 C68 110.5(8) . .
H67A C67 H67B 108.1 . .
C68 C67 H67A 109.5 . .
C68 C67 H67B 109.5 . .
C67 C68 H68A 109.0 . .
C67 C68 H68B 109.0 . .
H68A C68 H68B 107.8 . .
C69 C68 C67 112.8(10) . .
C69 C68 H68A 109.0 . .
C69 C68 H68B 109.0 . .
C68 C69 H69A 109.3 . .
C68 C69 H69B 109.3 . .
H69A C69 H69B 108.0 . .
C70 C69 C68 111.6(9) . .
C70 C69 H69A 109.3 . .
C70 C69 H69B 109.3 . .
C65 C70 H70A 109.4 . .
C65 C70 H70B 109.4 . .
C69 C70 C65 111.0(8) . .
C69 C70 H70A 109.4 . .
C69 C70 H70B 109.4 . .
H70A C70 H70B 108.0 . .
N27 C71 H71 117.7 . .
N27 C71 C72 124.7(8) . .
C72 C71 H71 117.7 . .
C71 C72 C73 116.0(8) . .
C71 C72 B5 120.5(7) . .
C73 C72 B5 123.4(8) . .
C72 C73 H73 120.1 . .
C72 C73 C74 119.8(9) . .
C74 C73 H73 120.1 . .
C73 C74 H74 119.7 . .
C75 C74 C73 120.6(9) . .
C75 C74 H74 119.7 . .
N27 C75 C74 120.6(8) . .
N27 C75 H75 119.7 . .
C74 C75 H75 119.7 . .
C77 C76 B6 120.9(7) . .
C81 C76 C77 117.2(7) . .
C81 C76 B6 121.5(7) . .
C76 C77 H77 118.3 . .
C78 C77 C76 123.3(7) . .
C78 C77 H77 118.3 . .
C77 C78 C79 116.9(7) . .
C77 C78 B7 122.7(7) . .
C79 C78 B7 120.2(7) . .
C78 C79 H79 119.7 . .
C80 C79 C78 120.7(7) . .
C80 C79 H79 119.7 . .
C79 C80 H80 120.3 . .
C81 C80 C79 119.5(8) . .
C81 C80 H80 120.3 . .
C76 C81 H81 118.8 . .
C80 C81 C76 122.4(7) . .
C80 C81 H81 118.8 . .
N19 C82 C83 110.3(7) . .
N19 C82 C87 127.1(7) . .
C83 C82 C87 122.5(7) . .
N20 C83 C82 111.5(7) . .
N20 C83 C84 126.9(7) . .
C82 C83 C84 121.6(7) . .
C83 C84 H84A 109.5 . .
C83 C84 H84B 109.5 . .
H84A C84 H84B 108.1 . .
C85 C84 C83 110.9(7) . .
C85 C84 H84A 109.5 . .
C85 C84 H84B 109.5 . .
C84 C85 H85A 108.2 . .
C84 C85 H85B 108.2 . .
H85A C85 H85B 107.4 . .
C86 C85 C84 116.3(10) . .
C86 C85 H85A 108.2 . .
C86 C85 H85B 108.2 . .
C85 C86 H86A 108.1 . .
C85 C86 H86B 108.1 . .
C85 C86 C87 116.8(9) . .
H86A C86 H86B 107.3 . .
C87 C86 H86A 108.1 . .
C87 C86 H86B 108.1 . .
C82 C87 C86 110.5(7) . .
C82 C87 H87A 109.6 . .
C82 C87 H87B 109.6 . .
C86 C87 H87A 109.6 . .
C86 C87 H87B 109.6 . .
H87A C87 H87B 108.1 . .
N21 C88 C89 109.5(7) . .
N21 C88 C93 127.8(7) . .
C93 C88 C89 122.7(7) . .
N22 C89 C88 111.4(7) . .
N22 C89 C90 127.4(7) . .
C88 C89 C90 121.3(8) . .
C89 C90 H90A 109.2 . .
C89 C90 H90B 109.2 . .
C89 C90 C91 112.0(7) . .
H90A C90 H90B 107.9 . .
C91 C90 H90A 109.2 . .
C91 C90 H90B 109.2 . .
C90 C91 H91A 108.9 . .
C90 C91 H91B 108.9 . .
H91A C91 H91B 107.7 . .
C92 C91 C90 113.6(9) . .
C92 C91 H91A 108.9 . .
C92 C91 H91B 108.9 . .
C91 C92 H92A 109.0 . .
C91 C92 H92B 109.0 . .
C91 C92 C93 113.1(8) . .
H92A C92 H92B 107.8 . .
C93 C92 H92A 109.0 . .
C93 C92 H92B 109.0 . .
C88 C93 C92 111.1(7) . .
C88 C93 H93A 109.4 . .
C88 C93 H93B 109.4 . .
C92 C93 H93A 109.4 . .
C92 C93 H93B 109.4 . .
H93A C93 H93B 108.0 . .
N23 C94 C95 112.0(7) . .
N23 C94 C99 126.7(7) . .
C95 C94 C99 121.2(7) . .
N24 C95 C94 110.8(7) . .
N24 C95 C96 126.5(7) . .
C94 C95 C96 122.7(7) . .
C95 C96 H96A 109.6 . .
C95 C96 H96B 109.6 . .
C95 C96 C97 110.4(7) . .
H96A C96 H96B 108.1 . .
C97 C96 H96A 109.6 . .
C97 C96 H96B 109.6 . .
C96 C97 H97A 108.0 . .
C96 C97 H97B 108.0 . .
H97A C97 H97B 107.2 . .
C98 C97 C96 117.3(10) . .
C98 C97 H97A 108.0 . .
C98 C97 H97B 108.0 . .
C97 C98 H98A 108.3 . .
C97 C98 H98B 108.3 . .
C97 C98 C99 115.9(10) . .
H98A C98 H98B 107.4 . .
C99 C98 H98A 108.3 . .
C99 C98 H98B 108.3 . .
C94 C99 H99A 109.0 . .
C94 C99 H99B 109.0 . .
C98 C99 C94 113.0(7) . .
C98 C99 H99A 109.0 . .
C98 C99 H99B 109.0 . .
H99A C99 H99B 107.8 . .
N28 C100 H100 118.0 . .
C101 C100 N28 124.0(8) . .
C101 C100 H100 118.0 . .
C100 C101 C102 117.7(7) . .
C100 C101 B8 118.4(7) . .
C102 C101 B8 123.8(8) . .
C101 C102 H102 120.6 . .
C103 C102 C101 118.9(8) . .
C103 C102 H102 120.6 . .
C102 C103 H103 120.1 . .
C104 C103 C102 119.8(8) . .
C104 C103 H103 120.1 . .
N28 C104 H104 118.8 . .
C103 C104 N28 122.4(7) . .
C103 C104 H104 118.8 . .
O1 B1 O3 111.4(7) . .
O1 B1 O5 111.7(7) . .
O1 B1 C20 109.3(7) . .
O3 B1 C20 107.3(7) . .
O5 B1 O3 111.0(7) . .
O5 B1 C20 105.9(7) . .
O2 B2 O6 109.4(6) . .
O2 B2 C24 106.9(7) . .
O4 B2 O2 109.7(7) . .
O4 B2 O6 109.8(7) . .
O4 B2 C24 110.6(7) . .
O6 B2 C24 110.4(7) . .
O7 B3 O11 109.1(7) . .
O7 B3 C26 108.1(7) . .
O9 B3 O7 111.1(8) . .
O9 B3 O11 110.2(7) . .
O9 B3 C26 107.8(7) . .
O11 B3 C26 110.5(8) . .
O8 B4 O10 110.4(6) . .
O8 B4 C49 109.8(7) . .
O10 B4 C49 106.4(7) . .
O12 B4 O8 112.3(7) . .
O12 B4 O10 111.0(7) . .
O12 B4 C49 106.7(7) . .
O13 B5 C72 108.6(7) . .
O15 B5 O13 108.8(7) . .
O15 B5 C72 105.7(7) . .
O17 B5 O13 110.9(7) . .
O17 B5 O15 112.2(7) . .
O17 B5 C72 110.4(7) . .
O14 B6 O18 109.3(7) . .
O14 B6 C76 109.9(6) . .
O16 B6 O14 110.7(7) . .
O16 B6 O18 109.6(6) . .
O16 B6 C76 107.5(7) . .
O18 B6 C76 109.8(7) . .
O19 B7 O21 111.4(7) . .
O19 B7 O23 110.4(7) . .
O19 B7 C78 108.9(6) . .
O21 B7 O23 110.0(6) . .
O21 B7 C78 107.3(7) . .
O23 B7 C78 108.7(7) . .
O20 B8 C101 105.9(7) . .
O22 B8 O20 110.9(6) . .
O22 B8 O24 112.7(7) . .
O22 B8 C101 107.6(7) . .
O24 B8 O20 111.1(7) . .
O24 B8 C101 108.3(6) . .
C44 C45A H45C 108.2 . .
C44 C45A H45D 108.2 . .
H45C C45A H45D 107.3 . .
C46A C45A C44 116.5(15) . .
C46A C45A H45C 108.2 . .
C46A C45A H45D 108.2 . .
C47 C46A H47B 55(10) . .
C47 C46A H46C 110.1 . .
C47 C46A H46D 110.1 . .
H47B C46A H46C 119.4 . .
H47B C46A H46D 55.6 . .
C45A C46A C47 108.1(15) . .
C45A C46A H47B 131(10) . .
C45A C46A H46C 110.1 . .
C45A C46A H46D 110.1 . .
H46C C46A H46D 108.4 . .
N1S C1S C2S 177(2) . .
C1S C2S H2SA 109.5 . .
C1S C2S H2SB 109.5 . .
C1S C2S H2SC 109.5 . .
H2SA C2S H2SB 109.5 . .
H2SA C2S H2SC 109.5 . .
H2SB C2S H2SC 109.5 . .
N9S C17S C18S 173(3) . .
C17S C18S H18C 109.5 . .
C17S C18S H18D 109.5 . .
C17S C18S H18E 109.5 . .
H18C C18S H18D 109.5 . .
H18C C18S H18E 109.5 . .
H18D C18S H18E 109.5 . .
F4 B9A F3 112.9(8) . .
F5 B9A F4 116.5(8) . .
F5 B9A F3 112.3(8) . .
F5 B9A F2 90.5(9) . .
F2 B9A F4 105.4(10) . .
F2 B9A F3 117.5(11) . .
F4 B9B F3 113.6(8) . .
F4 B9B F5 117.2(8) . .
F4 B9B F1 103.7(6) . .
F5 B9B F3 112.9(8) . .
F5 B9B F1 103.2(6) . .
F1 B9B F3 104.1(6) . .
F6 B10 F8 109.3(4) . .
F6 B10 F9 109.2(4) . .
F7 B10 F6 110.3(4) . .
F7 B10 F8 109.2(4) . .
F7 B10 F9 109.3(4) . .
F9 B10 F8 109.4(4) . .
N2S C3S C4S 171(2) . .
C3S C4S H4SA 109.5 . .
C3S C4S H4SB 109.5 . .
C3S C4S H4SC 109.5 . .
H4SA C4S H4SB 109.5 . .
H4SA C4S H4SC 109.5 . .
H4SB C4S H4SC 109.5 . .
N4S C7S C8S 169(3) . .
N3S C5S C6S 174(4) . .
C5S C6S H6SA 109.5 . .
C5S C6S H6SB 109.5 . .
C5S C6S H6SC 109.5 . .
H6SA C6S H6SB 109.5 . .
H6SA C6S H6SC 109.5 . .
H6SB C6S H6SC 109.5 . .
C7S C8S H8SA 109.5 . .
C7S C8S H8SB 109.5 . .
C7S C8S H8SC 109.5 . .
H8SA C8S H8SB 109.5 . .
H8SA C8S H8SC 109.5 . .
H8SB C8S H8SC 109.5 . .
N7S C13S C14S 173(3) . .
C13S C14S H14A 109.5 . .
C13S C14S H14B 109.5 . .
C13S C14S H14C 109.5 . .
H14A C14S H14B 109.5 . .
H14A C14S H14C 109.5 . .
H14B C14S H14C 109.5 . .
H12C C12S H12D 109.5 . .
H12C C12S H12E 109.5 . .
H12D C12S H12E 109.5 . .
C11S C12S H12C 109.5 . .
C11S C12S H12D 109.5 . .
C11S C12S H12E 109.5 . .
N6S C11S C12S 166(5) . .
F11 B11 F10 106.3(7) . .
F12 B11 F10 111.9(9) . .
F12 B11 F11 112.1(9) . .
F12 B11 F13 112.6(8) . .
F13 B11 F10 106.9(9) . .
F13 B11 F11 106.7(9) . .
N5S C9S C10S 167(3) . .
C9S C10S H10C 109.5 . .
C9S C10S H10D 109.5 . .
C9S C10S H10E 109.5 . .
H10C C10S H10D 109.5 . .
H10C C10S H10E 109.5 . .
H10D C10S H10E 109.5 . .
N8S C15S C16S 158(4) . .
C15S C16S H16C 109.5 . .
C15S C16S H16D 109.5 . .
C15S C16S H16E 109.5 . .
H16C C16S H16D 109.5 . .
H16C C16S H16E 109.5 . .
H16D C16S H16E 109.5 . .

loop_
_geom_bond_atom_site_label_1
_geom_bond_atom_site_label_2
_geom_bond_distance
_geom_bond_site_symmetry_2
Pd1 N25 2.032(7) .
Pd1 N26 2.005(7) 2_556
Pd1 N27 2.018(7) .
Pd1 N28 2.016(7) 2_556
Fe1 N1 1.920(7) .
Fe1 N2 1.889(7) .
Fe1 N3 1.905(7) .
Fe1 N4 1.919(6) .
Fe1 N5 1.915(7) .
Fe1 N6 1.899(7) .
Fe2 N7 1.891(7) .
Fe2 N8 1.915(7) .
Fe2 N9 1.896(6) .
Fe2 N10 1.905(7) .
Fe2 N11 1.909(7) .
Fe2 N12 1.903(7) .
Fe3 N13 1.894(7) .
Fe3 N14 1.909(6) .
Fe3 N15 1.909(7) .
Fe3 N16 1.893(7) .
Fe3 N17 1.909(7) .
Fe3 N18 1.903(7) .
Fe4 N19 1.910(6) .
Fe4 N20 1.902(7) .
Fe4 N21 1.890(7) .
Fe4 N22 1.903(7) .
Fe4 N23 1.904(7) .
Fe4 N24 1.905(7) .
O1 N1 1.386(8) .
O1 B1 1.470(11) .
O2 N2 1.384(8) .
O2 B2 1.503(11) .
O3 N3 1.393(7) .
O3 B1 1.508(11) .
O4 N4 1.368(8) .
O4 B2 1.489(11) .
O5 N5 1.374(8) .
O5 B1 1.490(11) .
O6 N6 1.391(8) .
O6 B2 1.512(11) .
O7 N7 1.386(8) .
O7 B3 1.497(11) .
O8 N8 1.378(8) .
O8 B4 1.474(11) .
O9 N9 1.383(8) .
O9 B3 1.481(11) .
O10 N10 1.392(8) .
O10 B4 1.518(10) .
O11 N11 1.395(8) .
O11 B3 1.503(12) .
O12 N12 1.392(8) .
O12 B4 1.466(11) .
O13 N13 1.389(8) .
O13 B5 1.514(11) .
O14 N14 1.367(8) .
O14 B6 1.495(11) .
O15 N15 1.382(8) .
O15 B5 1.494(11) .
O16 N16 1.387(8) .
O16 B6 1.492(11) .
O17 N17 1.375(8) .
O17 B5 1.468(11) .
O18 N18 1.374(8) .
O18 B6 1.522(10) .
O19 N19 1.374(7) .
O19 B7 1.483(10) .
O20 N20 1.395(7) .
O20 B8 1.491(10) .
O21 N21 1.392(7) .
O21 B7 1.499(11) .
O22 N22 1.402(8) .
O22 B8 1.465(11) .
O23 N23 1.386(7) .
O23 B7 1.507(10) .
O24 N24 1.399(8) .
O24 B8 1.485(11) .
N1 C1 1.298(10) .
N2 C2 1.293(10) .
N3 C7 1.308(10) .
N4 C8 1.278(10) .
N5 C14 1.299(10) .
N6 C13 1.306(10) .
N7 C30 1.307(10) .
N8 C31 1.288(10) .
N9 C36 1.297(10) .
N10 C37 1.300(10) .
N11 C43 1.282(10) .
N12 C42 1.308(10) .
N13 C53 1.326(10) .
N14 C54 1.299(10) .
N15 C59 1.281(11) .
N16 C60 1.301(11) .
N17 C65 1.314(10) .
N18 C66 1.337(11) .
N19 C82 1.302(10) .
N20 C83 1.297(10) .
N21 C88 1.312(10) .
N22 C89 1.292(10) .
N23 C94 1.284(10) .
N24 C95 1.297(10) .
N25 C19 1.337(9) .
N25 C23 1.337(10) .
N26 Pd1 2.005(7) 2_556
N26 C48 1.365(10) .
N26 C52 1.363(10) .
N27 C71 1.349(10) .
N27 C75 1.341(11) .
N28 Pd1 2.016(7) 2_556
N28 C100 1.365(9) .
N28 C104 1.355(10) .
C1 C2 1.423(11) .
C1 C6 1.472(12) .
C2 C3 1.512(12) .
C3 H3A 0.9900 .
C3 H3B 0.9900 .
C3 C4 1.520(13) .
C4 H4A 0.9900 .
C4 H4B 0.9900 .
C4 C5 1.506(14) .
C5 H5A 0.9900 .
C5 H5B 0.9900 .
C5 C6 1.529(14) .
C6 H6A 0.9900 .
C6 H6B 0.9900 .
C7 C8 1.454(10) .
C7 C12 1.461(11) .
C8 C9 1.521(10) .
C9 H9A 0.9900 .
C9 H9B 0.9900 .
C9 C10 1.519(12) .
C10 H10A 0.9900 .
C10 H10B 0.9900 .
C10 C11 1.483(14) .
C11 H11A 0.9900 .
C11 H11B 0.9900 .
C11 C12 1.525(11) .
C12 H12A 0.9900 .
C12 H12B 0.9900 .
C13 C14 1.442(11) .
C13 C18 1.499(12) .
C14 C15 1.500(11) .
C15 H15A 0.9900 .
C15 H15B 0.9900 .
C15 C16 1.506(13) .
C16 H16A 0.9900 .
C16 H16B 0.9900 .
C16 C17 1.521(14) .
C17 H17A 0.9900 .
C17 H17B 0.9900 .
C17 C18 1.536(13) .
C18 H18A 0.9900 .
C18 H18B 0.9900 .
C19 H19 0.9500 .
C19 C20 1.364(11) .
C20 C21 1.387(11) .
C20 B1 1.620(11) .
C21 H21 0.9500 .
C21 C22 1.383(11) .
C22 H22 0.9500 .
C22 C23 1.348(12) .
C23 H23 0.9500 .
C24 C25 1.413(11) .
C24 C29 1.365(11) .
C24 B2 1.591(12) .
C25 H25 0.9500 .
C25 C26 1.401(11) .
C26 C27 1.372(11) .
C26 B3 1.611(12) .
C27 H27 0.9500 .
C27 C28 1.399(12) .
C28 H28 0.9500 .
C28 C29 1.390(12) .
C29 H29 0.9500 .
C30 C31 1.444(11) .
C30 C35 1.482(11) .
C31 C32 1.488(11) .
C32 H32A 0.9900 .
C32 H32B 0.9900 .
C32 C33 1.508(13) .
C33 H33A 0.9900 .
C33 H33B 0.9900 .
C33 C34 1.501(13) .
C34 H34A 0.9900 .
C34 H34B 0.9900 .
C34 C35 1.537(13) .
C35 H35A 0.9900 .
C35 H35B 0.9900 .
C36 C37 1.459(11) .
C36 C41 1.484(11) .
C37 C38 1.476(12) .
C38 H38A 0.9900 .
C38 H38B 0.9900 .
C38 C39 1.513(12) .
C39 H39A 0.9900 .
C39 H39B 0.9900 .
C39 C40 1.443(13) .
C40 H40A 0.9900 .
C40 H40B 0.9900 .
C40 C41 1.507(13) .
C41 H41A 0.9900 .
C41 H41B 0.9900 .
C42 C43 1.447(12) .
C42 C47 1.501(12) .
C43 C44 1.503(13) .
C44 H44C 0.9900 .
C44 H44D 0.9900 .
C44 H44A 0.9(2) .
C44 H44B 1.1(2) .
C44 C45 1.470(15) .
C44 C45A 1.583(15) .
C45 H45A 0.9900 .
C45 H45B 0.9900 .
C45 C46 1.512(17) .
C46 H46A 0.9900 .
C46 H46B 0.9900 .
C46 C47 1.526(15) .
C47 H47C 0.9900 .
C47 H47D 0.9900 .
C47 H47A 1.0(2) .
C47 H47B 1.3(2) .
C47 C46A 1.501(16) .
C48 H48 0.9500 .
C48 C49 1.361(11) .
C49 C50 1.410(11) .
C49 B4 1.597(12) .
C50 H50 0.9500 .
C50 C51 1.394(12) .
C51 H51 0.9500 .
C51 C52 1.348(12) .
C52 H52 0.9500 .
C53 C54 1.437(11) .
C53 C58 1.487(11) .
C54 C55 1.493(10) .
C55 H55A 0.9900 .
C55 H55B 0.9900 .
C55 C56 1.516(12) .
C56 H56A 0.9900 .
C56 H56B 0.9900 .
C56 C57 1.480(14) .
C57 H57A 0.9900 .
C57 H57B 0.9900 .
C57 C58 1.521(11) .
C58 H58A 0.9900 .
C58 H58B 0.9900 .
C59 C60 1.456(11) .
C59 C64 1.485(13) .
C60 C61 1.459(13) .
C61 H61A 0.9900 .
C61 H61B 0.9900 .
C61 C62 1.571(14) .
C62 H62A 0.9900 .
C62 H62B 0.9900 .
C62 C63 1.520(15) .
C63 H63A 0.9900 .
C63 H63B 0.9900 .
C63 C64 1.509(15) .
C64 H64A 0.9900 .
C64 H64B 0.9900 .
C65 C66 1.423(12) .
C65 C70 1.514(12) .
C66 C67 1.500(13) .
C67 H67A 0.9900 .
C67 H67B 0.9900 .
C67 C68 1.521(14) .
C68 H68A 0.9900 .
C68 H68B 0.9900 .
C68 C69 1.517(14) .
C69 H69A 0.9900 .
C69 H69B 0.9900 .
C69 C70 1.502(13) .
C70 H70A 0.9900 .
C70 H70B 0.9900 .
C71 H71 0.9500 .
C71 C72 1.373(11) .
C72 C73 1.382(12) .
C72 B5 1.592(11) .
C73 H73 0.9500 .
C73 C74 1.388(13) .
C74 H74 0.9500 .
C74 C75 1.362(13) .
C75 H75 0.9500 .
C76 C77 1.396(10) .
C76 C81 1.388(11) .
C76 B6 1.597(12) .
C77 H77 0.9500 .
C77 C78 1.394(10) .
C78 C79 1.416(11) .
C78 B7 1.610(11) .
C79 H79 0.9500 .
C79 C80 1.400(11) .
C80 H80 0.9500 .
C80 C81 1.371(11) .
C81 H81 0.9500 .
C82 C83 1.460(10) .
C82 C87 1.475(10) .
C83 C84 1.503(11) .
C84 H84A 0.9900 .
C84 H84B 0.9900 .
C84 C85 1.489(13) .
C85 H85A 0.9900 .
C85 H85B 0.9900 .
C85 C86 1.428(15) .
C86 H86A 0.9900 .
C86 H86B 0.9900 .
C86 C87 1.514(12) .
C87 H87A 0.9900 .
C87 H87B 0.9900 .
C88 C89 1.471(10) .
C88 C93 1.467(11) .
C89 C90 1.493(11) .
C90 H90A 0.9900 .
C90 H90B 0.9900 .
C90 C91 1.500(13) .
C91 H91A 0.9900 .
C91 H91B 0.9900 .
C91 C92 1.485(13) .
C92 H92A 0.9900 .
C92 H92B 0.9900 .
C92 C93 1.532(12) .
C93 H93A 0.9900 .
C93 H93B 0.9900 .
C94 C95 1.446(11) .
C94 C99 1.497(11) .
C95 C96 1.488(11) .
C96 H96A 0.9900 .
C96 H96B 0.9900 .
C96 C97 1.495(13) .
C97 H97A 0.9900 .
C97 H97B 0.9900 .
C97 C98 1.440(15) .
C98 H98A 0.9900 .
C98 H98B 0.9900 .
C98 C99 1.495(13) .
C99 H99A 0.9900 .
C99 H99B 0.9900 .
C100 H100 0.9500 .
C100 C101 1.360(11) .
C101 C102 1.400(11) .
C101 B8 1.626(11) .
C102 H102 0.9500 .
C102 C103 1.393(11) .
C103 H103 0.9500 .
C103 C104 1.354(11) .
C104 H104 0.9500 .
C45A H45C 0.9900 .
C45A H45D 0.9900 .
C45A C46A 1.498(17) .
C46A H47B 0.5(2) .
C46A H46C 0.9900 .
C46A H46D 0.9900 .
C1S C2S 1.432(14) .
C1S N1S 1.091(15) .
C2S H2SA 0.9800 .
C2S H2SB 0.9800 .
C2S H2SC 0.9800 .
C17S N9S 1.125(16) .
C17S C18S 1.429(17) .
C18S H18C 0.9800 .
C18S H18D 0.9800 .
C18S H18E 0.9800 .
F4 B9A 1.349(5) .
F4 B9B 1.343(5) .
F3 B9A 1.351(5) .
F3 B9B 1.345(5) .
F5 B9A 1.347(5) .
F5 B9B 1.343(5) .
F1 B9B 1.344(5) .
F2 B9A 1.349(5) .
B10 F6 1.350(5) .
B10 F7 1.350(5) .
B10 F8 1.354(5) .
B10 F9 1.354(5) .
N2S C3S 1.09(2) .
C3S C4S 1.44(3) .
C4S H4SA 0.9800 .
C4S H4SB 0.9800 .
C4S H4SC 0.9800 .
C7S N4S 1.04(3) .
C7S C8S 1.34(3) .
C5S C6S 1.27(3) .
C5S N3S 1.10(3) .
C6S H6SA 0.9800 .
C6S H6SB 0.9800 .
C6S H6SC 0.9800 .
C8S H8SA 0.9800 .
C8S H8SB 0.9800 .
C8S H8SC 0.9800 .
N7S C13S 1.06(3) .
C13S C14S 1.61(4) .
C14S H14A 0.9800 .
C14S H14B 0.9800 .
C14S H14C 0.9800 .
C12S H12C 0.9800 .
C12S H12D 0.9800 .
C12S H12E 0.9800 .
C12S C11S 1.32(5) .
C11S N6S 1.11(4) .
B11 F10 1.348(5) .
B11 F11 1.347(5) .
B11 F12 1.252(17) .
B11 F13 1.338(17) .
C9S C10S 1.32(3) .
C9S N5S 1.05(3) .
C10S H10C 0.9800 .
C10S H10D 0.9800 .
C10S H10E 0.9800 .
C15S N8S 0.98(4) .
C15S C16S 1.496(5) .
C16S H16C 0.9800 .
C16S H16D 0.9800 .
C16S H16E 0.9800 .

loop_
_geom_torsion_atom_site_label_1
_geom_torsion_atom_site_label_2
_geom_torsion_atom_site_label_3
_geom_torsion_atom_site_label_4
_geom_torsion
_geom_torsion_site_symmetry_1
Pd1 N25 C19 C20 179.8(7) .
Pd1 N25 C23 C22 -179.0(6) .
Pd1 N26 C48 C49 169.1(7) 2_556
Pd1 N26 C52 C51 -168.7(7) 2_556
Pd1 N27 C71 C72 -179.5(7) .
Pd1 N27 C75 C74 -179.9(9) .
Pd1 N28 C100 C101 170.1(6) 2_556
Pd1 N28 C104 C103 -168.9(6) 2_556
Fe1 N1 C1 C2 -3.9(10) .
Fe1 N1 C1 C6 175.1(7) .
Fe1 N2 C2 C1 -7.6(10) .
Fe1 N2 C2 C3 174.3(7) .
Fe1 N3 C7 C8 -6.3(9) .
Fe1 N3 C7 C12 173.6(7) .
Fe1 N4 C8 C7 -4.3(10) .
Fe1 N4 C8 C9 176.1(6) .
Fe1 N5 C14 C13 -8.5(10) .
Fe1 N5 C14 C15 169.5(7) .
Fe1 N6 C13 C14 -4.4(10) .
Fe1 N6 C13 C18 177.7(7) .
Fe2 N7 C30 C31 6.2(9) .
Fe2 N7 C30 C35 -175.3(7) .
Fe2 N8 C31 C30 5.7(10) .
Fe2 N8 C31 C32 -177.9(7) .
Fe2 N9 C36 C37 6.1(9) .
Fe2 N9 C36 C41 -174.6(8) .
Fe2 N10 C37 C36 5.7(9) .
Fe2 N10 C37 C38 -173.6(8) .
Fe2 N11 C43 C42 5.4(10) .
Fe2 N11 C43 C44 -174.7(7) .
Fe2 N12 C42 C43 6.9(9) .
Fe2 N12 C42 C47 -172.1(7) .
Fe3 N13 C53 C54 -6.3(9) .
Fe3 N13 C53 C58 174.4(7) .
Fe3 N14 C54 C53 -5.5(10) .
Fe3 N14 C54 C55 173.4(7) .
Fe3 N15 C59 C60 -7.8(10) .
Fe3 N15 C59 C64 171.0(8) .
Fe3 N16 C60 C59 -8.5(10) .
Fe3 N16 C60 C61 167.8(9) .
Fe3 N17 C65 C66 -7.8(10) .
Fe3 N17 C65 C70 175.0(8) .
Fe3 N18 C66 C65 -6.1(10) .
Fe3 N18 C66 C67 175.7(8) .
Fe4 N19 C82 C83 3.9(9) .
Fe4 N19 C82 C87 -174.2(6) .
Fe4 N20 C83 C82 5.7(9) .
Fe4 N20 C83 C84 -174.9(6) .
Fe4 N21 C88 C89 6.8(9) .
Fe4 N21 C88 C93 -173.6(7) .
Fe4 N22 C89 C88 9.2(9) .
Fe4 N22 C89 C90 -171.1(7) .
Fe4 N23 C94 C95 7.1(9) .
Fe4 N23 C94 C99 -172.0(7) .
Fe4 N24 C95 C94 3.1(9) .
Fe4 N24 C95 C96 -179.6(7) .
O1 N1 C1 C2 -174.9(7) .
O1 N1 C1 C6 4.2(13) .
O2 N2 C2 C1 -177.1(6) .
O2 N2 C2 C3 4.8(12) .
O3 N3 C7 C8 -175.3(6) .
O3 N3 C7 C12 4.6(12) .
O4 N4 C8 C7 -174.6(6) .
O4 N4 C8 C9 5.8(12) .
O5 N5 C14 C13 -175.5(7) .
O5 N5 C14 C15 2.6(12) .
O6 N6 C13 C14 -175.1(7) .
O6 N6 C13 C18 6.9(13) .
O7 N7 C30 C31 173.9(6) .
O7 N7 C30 C35 -7.5(12) .
O8 N8 C31 C30 173.2(7) .
O8 N8 C31 C32 -10.3(13) .
O9 N9 C36 C37 174.3(6) .
O9 N9 C36 C41 -6.4(13) .
O10 N10 C37 C36 174.1(6) .
O10 N10 C37 C38 -5.2(12) .
O11 N11 C43 C42 174.9(6) .
O11 N11 C43 C44 -5.2(13) .
O12 N12 C42 C43 174.6(6) .
O12 N12 C42 C47 -4.4(12) .
O13 N13 C53 C54 -173.9(6) .
O13 N13 C53 C58 6.8(12) .
O14 N14 C54 C53 -174.0(7) .
O14 N14 C54 C55 4.9(12) .
O15 N15 C59 C60 -176.0(7) .
O15 N15 C59 C64 2.8(13) .
O16 N16 C60 C59 -174.8(7) .
O16 N16 C60 C61 1.4(14) .
O17 N17 C65 C66 -176.3(7) .
O17 N17 C65 C70 6.5(13) .
O18 N18 C66 C65 -174.7(7) .
O18 N18 C66 C67 7.1(13) .
O19 N19 C82 C83 173.1(6) .
O19 N19 C82 C87 -5.1(12) .
O20 N20 C83 C82 174.3(6) .
O20 N20 C83 C84 -6.3(12) .
O21 N21 C88 C89 176.1(6) .
O21 N21 C88 C93 -4.2(12) .
O22 N22 C89 C88 175.9(6) .
O22 N22 C89 C90 -4.4(12) .
O23 N23 C94 C95 175.5(6) .
O23 N23 C94 C99 -3.6(12) .
O24 N24 C95 C94 174.6(6) .
O24 N24 C95 C96 -8.0(12) .
N1 Fe1 N2 O2 172.8(6) .
N1 Fe1 N2 C2 4.4(6) .
N1 Fe1 N6 O6 107.7(7) .
N1 Fe1 N6 C13 -62.2(9) .
N1 O1 B1 O3 68.7(8) .
N1 O1 B1 O5 -56.0(8) .
N1 O1 B1 C20 -172.8(6) .
N1 C1 C2 N2 7.2(11) .
N1 C1 C2 C3 -174.7(8) .
N1 C1 C6 C5 159.0(9) .
N2 Fe1 N6 O6 48.0(6) .
N2 Fe1 N6 C13 -121.9(7) .
N2 O2 B2 O4 -51.8(8) .
N2 O2 B2 O6 68.7(8) .
N2 O2 B2 C24 -171.7(6) .
N2 C2 C3 C4 162.2(9) .
N3 Fe1 N2 O2 111.8(7) .
N3 Fe1 N2 C2 -56.6(8) .
N3 Fe1 N6 O6 -110.9(6) .
N3 Fe1 N6 C13 79.1(7) .
N3 O3 B1 O1 -56.4(8) .
N3 O3 B1 O5 68.8(8) .
N3 O3 B1 C20 -176.0(6) .
N3 C7 C8 N4 6.6(10) .
N3 C7 C8 C9 -173.8(7) .
N3 C7 C12 C11 164.1(9) .
N4 Fe1 N2 O2 53.0(6) .
N4 Fe1 N2 C2 -115.4(6) .
N4 Fe1 N6 O6 -37.0(6) .
N4 Fe1 N6 C13 153.1(7) .
N4 O4 B2 O2 65.8(8) .
N4 O4 B2 O6 -54.5(8) .
N4 O4 B2 C24 -176.6(7) .
N4 C8 C9 C10 160.1(9) .
N5 Fe1 N2 O2 -107.9(6) .
N5 Fe1 N2 C2 83.6(7) .
N5 Fe1 N6 O6 170.0(6) .
N5 Fe1 N6 C13 0.1(7) .
N5 O5 B1 O1 69.0(8) .
N5 O5 B1 O3 -56.0(8) .
N5 O5 B1 C20 -172.1(6) .
N5 C14 C15 C16 166.5(9) .
N6 Fe1 N2 O2 -33.6(6) .
N6 Fe1 N2 C2 158.0(6) .
N6 O6 B2 O2 -54.8(8) .
N6 O6 B2 O4 65.6(8) .
N6 O6 B2 C24 -172.2(6) .
N6 C13 C14 N5 8.0(11) .
N6 C13 C14 C15 -170.1(8) .
N6 C13 C18 C17 153.3(10) .
N7 Fe2 N9 O9 35.2(6) .
N7 Fe2 N9 C36 -157.4(7) .
N7 O7 B3 O9 51.7(9) .
N7 O7 B3 O11 -70.0(8) .
N7 O7 B3 C26 169.8(7) .
N7 C30 C31 N8 -7.4(11) .
N7 C30 C31 C32 176.0(8) .
N7 C30 C35 C34 168.5(9) .
N8 Fe2 N7 O7 -169.4(6) .
N8 Fe2 N7 C30 -2.7(6) .
N8 Fe2 N9 O9 110.6(6) .
N8 Fe2 N9 C36 -82.0(7) .
N8 O8 B4 O10 -70.8(8) .
N8 O8 B4 O12 53.6(8) .
N8 O8 B4 C49 172.2(6) .
N8 C31 C32 C33 170.8(9) .
N9 Fe2 N7 O7 -52.0(6) .
N9 Fe2 N7 C30 114.7(7) .
N9 O9 B3 O7 -67.9(8) .
N9 O9 B3 O11 53.2(8) .
N9 O9 B3 C26 173.9(6) .
N9 C36 C37 N10 -7.2(10) .
N9 C36 C37 C38 172.1(8) .
N9 C36 C41 C40 -160.0(9) .
N10 Fe2 N7 O7 -110.1(7) .
N10 Fe2 N7 C30 56.6(9) .
N10 Fe2 N9 O9 -170.0(6) .
N10 Fe2 N9 C36 -2.6(6) .
N10 O10 B4 O8 55.4(8) .
N10 O10 B4 O12 -69.8(8) .
N10 O10 B4 C49 174.5(6) .
N10 C37 C38 C39 -165.5(9) .
N11 Fe2 N7 O7 35.5(6) .
N11 Fe2 N7 C30 -157.8(7) .
N11 Fe2 N9 O9 -51.4(6) .
N11 Fe2 N9 C36 115.9(6) .
N11 O11 B3 O7 53.6(8) .
N11 O11 B3 O9 -68.6(8) .
N11 O11 B3 C26 172.3(6) .
N11 C43 C44 C45 160.5(11) .
N11 C43 C44 C45A -159.4(11) .
N12 Fe2 N7 O7 110.0(6) .
N12 Fe2 N7 C30 -83.4(7) .
N12 Fe2 N9 O9 -110.6(7) .
N12 Fe2 N9 C36 56.8(9) .
N12 O12 B4 O8 -69.1(8) .
N12 O12 B4 O10 55.0(8) .
N12 O12 B4 C49 170.6(6) .
N12 C42 C43 N11 -7.6(10) .
N12 C42 C43 C44 172.5(8) .
N12 C42 C47 C46 175.8(11) .
N12 C42 C47 C46A -160.8(13) .
N13 Fe3 N16 O16 -112.0(6) .
N13 Fe3 N16 C60 82.9(7) .
N13 O13 B5 O15 69.9(8) .
N13 O13 B5 O17 -54.0(8) .
N13 O13 B5 C72 -175.5(7) .
N13 C53 C54 N14 7.3(10) .
N13 C53 C54 C55 -171.7(8) .
N13 C53 C58 C57 161.6(9) .
N14 Fe3 N13 O13 169.4(6) .
N14 Fe3 N13 C53 2.8(6) .
N14 Fe3 N16 O16 -36.5(6) .
N14 Fe3 N16 C60 158.4(7) .
N14 O14 B6 O16 -51.7(8) .
N14 O14 B6 O18 69.1(8) .
N14 O14 B6 C76 -170.4(6) .
N14 C54 C55 C56 160.0(9) .
N15 Fe3 N13 O13 -36.2(6) .
N15 Fe3 N13 C53 157.2(7) .
N15 Fe3 N16 O16 168.9(6) .
N15 Fe3 N16 C60 3.8(7) .
N15 O15 B5 O13 -54.8(8) .
N15 O15 B5 O17 68.3(8) .
N15 O15 B5 C72 -171.3(6) .
N15 C59 C60 N16 10.0(11) .
N15 C59 C60 C61 -166.4(10) .
N15 C59 C64 C63 179.5(9) .
N16 Fe3 N13 O13 -110.4(6) .
N16 Fe3 N13 C53 83.0(7) .
N16 O16 B6 O14 66.0(8) .
N16 O16 B6 O18 -54.7(8) .
N16 O16 B6 C76 -174.0(6) .
N16 C60 C61 C62 -164.2(10) .
N17 Fe3 N13 O13 50.3(6) .
N17 Fe3 N13 C53 -116.3(7) .
N17 Fe3 N16 O16 110.0(7) .
N17 Fe3 N16 C60 -55.1(10) .
N17 O17 B5 O13 70.5(8) .
N17 O17 B5 O15 -51.4(8) .
N17 O17 B5 C72 -169.0(6) .
N17 C65 C66 N18 8.7(11) .
N17 C65 C66 C67 -173.0(9) .
N17 C65 C70 C69 -169.8(10) .
N18 Fe3 N13 O13 109.9(7) .
N18 Fe3 N13 C53 -56.7(9) .
N18 Fe3 N16 O16 50.1(6) .
N18 Fe3 N16 C60 -115.0(7) .
N18 O18 B6 O14 -54.2(8) .
N18 O18 B6 O16 67.3(8) .
N18 O18 B6 C76 -174.8(6) .
N18 C66 C67 C68 -170.7(10) .
N19 Fe4 N21 O21 36.0(5) .
N19 Fe4 N21 C88 -155.7(6) .
N19 O19 B7 O21 54.5(8) .
N19 O19 B7 O23 -68.0(8) .
N19 O19 B7 C78 172.7(6) .
N19 C82 C83 N20 -5.9(10) .
N19 C82 C83 C84 174.6(7) .
N19 C82 C87 C86 -165.1(9) .
N20 Fe4 N21 O21 110.3(5) .
N20 Fe4 N21 C88 -81.4(7) .
N20 O20 B8 O22 -70.9(8) .
N20 O20 B8 O24 55.3(8) .
N20 O20 B8 C101 172.7(6) .
N20 C83 C84 C85 -162.1(10) .
N21 O21 B7 O19 -67.0(7) .
N21 O21 B7 O23 55.8(8) .
N21 O21 B7 C78 173.9(6) .
N21 C88 C89 N22 -9.8(10) .
N21 C88 C89 C90 170.5(8) .
N21 C88 C93 C92 171.4(9) .
N22 Fe4 N21 O21 -170.2(6) .
N22 Fe4 N21 C88 -1.8(6) .
N22 O22 B8 O20 56.0(8) .
N22 O22 B8 O24 -69.2(8) .
N22 O22 B8 C101 171.5(6) .
N22 C89 C90 C91 173.3(9) .
N23 Fe4 N21 O21 -49.3(5) .
N23 Fe4 N21 C88 119.1(6) .
N23 O23 B7 O19 53.2(8) .
N23 O23 B7 O21 -70.2(8) .
N23 O23 B7 C78 172.6(6) .
N23 C94 C95 N24 -6.3(10) .
N23 C94 C95 C96 176.2(8) .
N23 C94 C99 C98 -169.2(10) .
N24 Fe4 N21 O21 -108.3(7) .
N24 Fe4 N21 C88 60.1(9) .
N24 O24 B8 O20 -69.5(8) .
N24 O24 B8 O22 55.6(8) .
N24 O24 B8 C101 174.5(6) .
N24 C95 C96 C97 -158.7(9) .
N25 C19 C20 C21 0.3(13) .
N25 C19 C20 B1 -175.6(8) .
N26 C48 C49 C50 -2.5(13) .
N26 C48 C49 B4 178.9(8) .
N27 C71 C72 C73 0.7(13) .
N27 C71 C72 B5 -176.3(8) .
N28 C100 C101 C102 -0.8(12) .
N28 C100 C101 B8 -177.0(7) .
C1 C2 C3 C4 -15.7(13) .
C2 C1 C6 C5 -22.1(13) .
C2 C3 C4 C5 42.8(13) .
C3 C4 C5 C6 -61.4(13) .
C4 C5 C6 C1 48.4(13) .
C6 C1 C2 N2 -172.0(8) .
C6 C1 C2 C3 6.2(13) .
C7 C8 C9 C10 -19.4(12) .
C8 C7 C12 C11 -16.0(12) .
C8 C9 C10 C11 44.9(12) .
C9 C10 C11 C12 -58.6(13) .
C10 C11 C12 C7 41.3(13) .
C12 C7 C8 N4 -173.4(8) .
C12 C7 C8 C9 6.2(12) .
C13 C14 C15 C16 -15.6(13) .
C14 C13 C18 C17 -24.5(13) .
C14 C15 C16 C17 41.5(13) .
C15 C16 C17 C18 -61.3(13) .
C16 C17 C18 C13 49.8(12) .
C18 C13 C14 N5 -173.9(8) .
C18 C13 C14 C15 8.0(13) .
C19 N25 C23 C22 0.1(12) .
C19 C20 C21 C22 -2.1(13) .
C19 C20 B1 O1 -163.2(8) .
C19 C20 B1 O3 -42.2(10) .
C19 C20 B1 O5 76.4(9) .
C20 C21 C22 C23 2.9(14) .
C21 C20 B1 O1 21.2(12) .
C21 C20 B1 O3 142.2(8) .
C21 C20 B1 O5 -99.2(9) .
C21 C22 C23 N25 -1.8(14) .
C23 N25 C19 C20 0.7(12) .
C24 C25 C26 C27 -1.9(14) .
C24 C25 C26 B3 173.5(8) .
C25 C24 C29 C28 2.1(14) .
C25 C24 B2 O2 148.9(8) .
C25 C24 B2 O4 29.6(11) .
C25 C24 B2 O6 -92.2(9) .
C25 C26 C27 C28 1.6(14) .
C25 C26 B3 O7 -152.1(8) .
C25 C26 B3 O9 -31.9(11) .
C25 C26 B3 O11 88.6(10) .
C26 C27 C28 C29 0.4(15) .
C27 C26 B3 O7 23.3(12) .
C27 C26 B3 O9 143.4(9) .
C27 C26 B3 O11 -96.1(10) .
C27 C28 C29 C24 -2.4(15) .
C29 C24 C25 C26 0.1(13) .
C29 C24 B2 O2 -26.3(11) .
C29 C24 B2 O4 -145.7(8) .
C29 C24 B2 O6 92.6(10) .
C30 C31 C32 C33 -13.1(13) .
C31 C30 C35 C34 -13.1(13) .
C31 C32 C33 C34 45.1(13) .
C32 C33 C34 C35 -62.4(13) .
C33 C34 C35 C30 44.3(12) .
C35 C30 C31 N8 174.0(8) .
C35 C30 C31 C32 -2.6(13) .
C36 C37 C38 C39 15.3(14) .
C37 C36 C41 C40 19.2(13) .
C37 C38 C39 C40 -38.8(14) .
C38 C39 C40 C41 55.1(14) .
C39 C40 C41 C36 -42.6(13) .
C41 C36 C37 N10 173.5(8) .
C41 C36 C37 C38 -7.2(13) .
C42 C43 C44 C45 -19.7(14) .
C42 C43 C44 C45A 20.4(14) .
C42 C47 C46A C45A -44(2) .
C43 C42 C47 C46 -3.1(14) .
C43 C42 C47 C46A 20.3(16) .
C43 C44 C45 C46 55.7(17) .
C43 C44 C45A C46A -48.9(19) .
C44 C45 C46 C47 -72(2) .
C44 C45A C46A C47 61(2) .
C45 C44 C45A C46A 50.9(17) .
C45 C46 C47 C42 43.0(19) .
C45 C46 C47 C46A -70(3) .
C46 C47 C46A C45A 32(2) .
C47 C42 C43 N11 171.4(8) .
C47 C42 C43 C44 -8.4(13) .
C48 N26 C52 C51 -0.4(13) .
C48 C49 C50 C51 5.1(13) .
C48 C49 B4 O8 174.7(7) .
C48 C49 B4 O10 55.2(10) .
C48 C49 B4 O12 -63.4(10) .
C49 C50 C51 C52 -5.7(14) .
C50 C49 B4 O8 -3.9(12) .
C50 C49 B4 O10 -123.4(8) .
C50 C49 B4 O12 118.1(9) .
C50 C51 C52 N26 3.3(15) .
C52 N26 C48 C49 0.1(12) .
C53 C54 C55 C56 -21.2(12) .
C54 C53 C58 C57 -17.6(13) .
C54 C55 C56 C57 47.5(12) .
C55 C56 C57 C58 -61.7(12) .
C56 C57 C58 C53 43.4(13) .
C58 C53 C54 N14 -173.4(8) .
C58 C53 C54 C55 7.6(13) .
C59 C60 C61 C62 11.6(15) .
C60 C59 C64 C63 -1.8(15) .
C60 C61 C62 C63 -48.2(14) .
C61 C62 C63 C64 63.2(14) .
C62 C63 C64 C59 -37.0(14) .
C64 C59 C60 N16 -168.9(9) .
C64 C59 C60 C61 14.7(15) .
C65 C66 C67 C68 11.3(15) .
C66 C65 C70 C69 13.2(15) .
C66 C67 C68 C69 -44.4(14) .
C67 C68 C69 C70 64.4(14) .
C68 C69 C70 C65 -45.6(15) .
C70 C65 C66 N18 -174.0(9) .
C70 C65 C66 C67 4.2(16) .
C71 N27 C75 C74 3.0(15) .
C71 C72 C73 C74 0.0(16) .
C71 C72 B5 O13 -40.5(11) .
C71 C72 B5 O15 76.0(10) .
C71 C72 B5 O17 -162.4(8) .
C72 C73 C74 C75 0.8(19) .
C73 C72 B5 O13 142.7(9) .
C73 C72 B5 O15 -100.8(11) .
C73 C72 B5 O17 20.9(13) .
C73 C74 C75 N27 -2.4(19) .
C75 N27 C71 C72 -2.3(13) .
C76 C77 C78 C79 0.7(13) .
C76 C77 C78 B7 -174.5(8) .
C77 C76 C81 C80 1.4(13) .
C77 C76 B6 O14 15.0(11) .
C77 C76 B6 O16 -105.6(9) .
C77 C76 B6 O18 135.2(8) .
C77 C78 C79 C80 0.4(13) .
C77 C78 B7 O19 -9.7(11) .
C77 C78 B7 O21 111.1(9) .
C77 C78 B7 O23 -130.0(8) .
C78 C79 C80 C81 -0.6(14) .
C79 C78 B7 O19 175.3(7) .
C79 C78 B7 O21 -64.0(10) .
C79 C78 B7 O23 54.9(10) .
C79 C80 C81 C76 -0.4(14) .
C81 C76 C77 C78 -1.6(13) .
C81 C76 B6 O14 -172.5(8) .
C81 C76 B6 O16 66.9(10) .
C81 C76 B6 O18 -52.3(11) .
C82 C83 C84 C85 17.3(13) .
C83 C82 C87 C86 17.0(12) .
C83 C84 C85 C86 -41.1(15) .
C84 C85 C86 C87 56.2(16) .
C85 C86 C87 C82 -40.8(14) .
C87 C82 C83 N20 172.4(7) .
C87 C82 C83 C84 -7.1(12) .
C88 C89 C90 C91 -7.0(12) .
C89 C88 C93 C92 -9.0(12) .
C89 C90 C91 C92 41.5(12) .
C90 C91 C92 C93 -62.1(12) .
C91 C92 C93 C88 43.3(12) .
C93 C88 C89 N22 170.6(8) .
C93 C88 C89 C90 -9.1(13) .
C94 C95 C96 C97 18.3(13) .
C95 C94 C99 C98 11.8(14) .
C95 C96 C97 C98 -42.5(14) .
C96 C97 C98 C99 53.5(17) .
C97 C98 C99 C94 -35.2(16) .
C99 C94 C95 N24 172.9(8) .
C99 C94 C95 C96 -4.6(13) .
C100 N28 C104 C103 1.7(12) .
C100 C101 C102 C103 2.1(12) .
C100 C101 B8 O20 53.0(10) .
C100 C101 B8 O22 -65.7(9) .
C100 C101 B8 O24 172.3(7) .
C101 C102 C103 C104 -1.5(13) .
C102 C101 B8 O20 -122.9(8) .
C102 C101 B8 O22 118.4(8) .
C102 C101 B8 O24 -3.6(11) .
C102 C103 C104 N28 -0.4(13) .
C104 N28 C100 C101 -1.1(12) .
B1 O1 N1 Fe1 -9.9(9) .
B1 O1 N1 C1 160.6(8) .
B1 O3 N3 Fe1 -12.6(8) .
B1 O3 N3 C7 155.8(7) .
B1 O5 N5 Fe1 -11.9(9) .
B1 O5 N5 C14 154.5(7) .
B1 C20 C21 C22 173.7(8) .
B2 O2 N2 Fe1 -15.0(9) .
B2 O2 N2 C2 153.7(7) .
B2 O4 N4 Fe1 -10.4(9) .
B2 O4 N4 C8 159.4(7) .
B2 O6 N6 Fe1 -10.3(9) .
B2 O6 N6 C13 160.0(7) .
B2 C24 C25 C26 -175.3(8) .
B2 C24 C29 C28 177.4(9) .
B3 O7 N7 Fe2 15.2(9) .
B3 O7 N7 C30 -152.0(8) .
B3 O9 N9 Fe2 13.8(9) .
B3 O9 N9 C36 -154.1(7) .
B3 O11 N11 Fe2 14.2(8) .
B3 O11 N11 C43 -155.0(7) .
B3 C26 C27 C28 -173.7(9) .
B4 O8 N8 Fe2 13.8(8) .
B4 O8 N8 C31 -153.1(7) .
B4 O10 N10 Fe2 13.5(8) .
B4 O10 N10 C37 -154.4(7) .
B4 O12 N12 Fe2 13.6(8) .
B4 O12 N12 C42 -153.7(7) .
B4 C49 C50 C51 -176.3(8) .
B5 O13 N13 Fe3 -14.1(9) .
B5 O13 N13 C53 152.8(7) .
B5 O15 N15 Fe3 -13.4(8) .
B5 O15 N15 C59 154.5(7) .
B5 O17 N17 Fe3 -16.4(8) .
B5 O17 N17 C65 151.4(8) .
B5 C72 C73 C74 176.9(10) .
B6 O14 N14 Fe3 -14.4(9) .
B6 O14 N14 C54 153.5(7) .
B6 O16 N16 Fe3 -11.6(8) .
B6 O16 N16 C60 154.2(7) .
B6 O18 N18 Fe3 -12.1(8) .
B6 O18 N18 C66 155.6(7) .
B6 C76 C77 C78 171.2(8) .
B6 C76 C81 C80 -171.3(9) .
B7 O19 N19 Fe4 11.4(8) .
B7 O19 N19 C82 -157.3(7) .
B7 O21 N21 Fe4 11.2(8) .
B7 O21 N21 C88 -157.7(7) .
B7 O23 N23 Fe4 15.2(8) .
B7 O23 N23 C94 -152.6(7) .
B7 C78 C79 C80 175.7(8) .
B8 O20 N20 Fe4 14.0(8) .
B8 O20 N20 C83 -154.2(7) .
B8 O22 N22 Fe4 12.4(8) .
B8 O22 N22 C89 -153.8(7) .
B8 O24 N24 Fe4 12.1(8) .
B8 O24 N24 C95 -159.0(7) .
B8 C101 C102 C103 178.0(8) .
C45A C44 C45 C46 -38.6(14) .
B9A F4 B9B F3 68.2(9) .
B9A F4 B9B F5 -66.4(9) .
B9A F4 B9B F1 -179.3(7) .
B9A F3 B9B F4 -68.3(9) .
B9A F3 B9B F5 68.3(9) .
B9A F3 B9B F1 179.5(7) .
B9A F5 B9B F4 66.5(9) .
B9A F5 B9B F3 -68.4(9) .
B9A F5 B9B F1 179.8(7) .
B9B F4 B9A F3 -66.9(9) .
B9B F4 B9A F5 65.2(9) .
B9B F4 B9A F2 163.7(11) .
B9B F3 B9A F4 66.8(9) .
B9B F3 B9A F5 -67.3(9) .
B9B F3 B9A F2 -170.3(12) .
B9B F5 B9A F4 -65.1(9) .
B9B F5 B9A F3 67.2(9) .
B9B F5 B9A F2 -172.6(11) .

loop_
_exptl_oxdiff_crystal_face_indexfrac_h
_exptl_oxdiff_crystal_face_indexfrac_k
_exptl_oxdiff_crystal_face_indexfrac_l
_exptl_oxdiff_crystal_face_x
_exptl_oxdiff_crystal_face_y
_exptl_oxdiff_crystal_face_z
1.0769 8.4979 -5.4031 0.0045 -0.0654 0.9978
11.2034 7.2057 8.1594 0.0781 -0.9873 0.1383
1.8154 9.0030 -4.5727 -0.0029 -0.1399 0.9902
4.3412 -4.1495 9.8063 -0.0121 -0.4432 -0.8964
-10.3103 -8.6590 -8.3358 0.0249 0.9741 -0.2246
-12.9992 0.0024 0.0016 -0.7283 0.6931 -0.1536
12.9992 -0.0024 -0.0016 0.7283 -0.6931 0.1536
-6.9985 9.0020 8.9994 -1.0315 -0.0780 0.0023
6.9985 -9.0020 -8.9994 1.0315 0.0780 -0.0023
0.0012 11.0009 10.9982 -0.7814 -0.5515 0.1039
-0.0012 -11.0009 -10.9982 0.7814 0.5515 -0.1039
-0.0013 -12.0005 -10.9977 0.8130 0.5715 -0.1784
0.0013 12.0005 10.9977 -0.8130 -0.5715 0.1784
-7.0008 -10.9996 -10.9973 0.3892 0.9247 -0.1866
